data_7052890
loop_
_publ_author_name
'Xiong, Jun'
'Niu, Yujuan'
'Xu, Haisheng'
'Cao, Guolei'
'Liu, Bin'
'Hu, Huaiming'
'Xue, Ganglin'

_publ_section_title
;
 Charge-transfer salts based on Lindqvist and Keggin polyoxoanion
 acceptors and ferrocenyl cationic donors
;
_journal_issue 5
_journal_name_full 'New Journal of Chemistry'
_journal_page_first 1224
_journal_paper_doi 10.1039/c2nj20911j
_journal_volume 36
_journal_year 2012
_chemical_formula_sum 'C60 H88 Fe4 Mo12 N4 O40 P'
_chemical_formula_weight 2910.99
_chemical_name_systematic
;
?
;
_space_group_IT_number 14
_symmetry_cell_setting monoclinic
_symmetry_space_group_name_Hall '-P 2yn'
_symmetry_space_group_name_H-M 'P 1 21/n 1'
_atom_sites_solution_hydrogens geom
_atom_sites_solution_primary direct
_atom_sites_solution_secondary difmap
_audit_creation_method SHELXL-97
_cell_angle_alpha 90.00
_cell_angle_beta 99.4040(10)
_cell_angle_gamma 90.00
_cell_formula_units_Z 2
_cell_length_a 12.8828(10)
_cell_length_b 12.9682(10)
_cell_length_c 25.7657(19)
_cell_measurement_reflns_used 8428
_cell_measurement_temperature 296(2)
_cell_measurement_theta_max 26.00
_cell_measurement_theta_min 2.24
_cell_volume 4246.7(6)
_computing_cell_refinement 'Bruker SAINT'
_computing_data_collection 'Bruker APEX2'
_computing_data_reduction 'Bruker SAINT'
_computing_molecular_graphics 'Bruker SHELXTL'
_computing_publication_material 'Bruker SHELXTL'
_computing_structure_refinement 'SHELXL-97 (Sheldrick, 2008)'
_computing_structure_solution 'SHELXS-97 (Sheldrick, 2008)'
_diffrn_ambient_temperature 296(2)
_diffrn_measured_fraction_theta_full 0.996
_diffrn_measured_fraction_theta_max 0.996
_diffrn_measurement_device_type 'Bruker APEX-II CCD'
_diffrn_measurement_method '\f and \w scans'
_diffrn_radiation_monochromator graphite
_diffrn_radiation_source 'fine-focus sealed tube'
_diffrn_radiation_type MoK\a
_diffrn_radiation_wavelength 0.71073
_diffrn_reflns_av_R_equivalents 0.0243
_diffrn_reflns_av_sigmaI/netI 0.0298
_diffrn_reflns_limit_h_max 15
_diffrn_reflns_limit_h_min -13
_diffrn_reflns_limit_k_max 15
_diffrn_reflns_limit_k_min -12
_diffrn_reflns_limit_l_max 30
_diffrn_reflns_limit_l_min -30
_diffrn_reflns_number 20543
_diffrn_reflns_theta_full 25.05
_diffrn_reflns_theta_max 25.05
_diffrn_reflns_theta_min 1.76
_exptl_absorpt_coefficient_mu 2.472
_exptl_absorpt_correction_T_max 0.773
_exptl_absorpt_correction_T_min 0.717
_exptl_absorpt_correction_type multi-scan
_exptl_absorpt_process_details sadabs
_exptl_crystal_colour green
_exptl_crystal_density_diffrn 2.276
_exptl_crystal_density_method 'not measured'
_exptl_crystal_description block
_exptl_crystal_F_000 2838
_exptl_crystal_size_max 0.16
_exptl_crystal_size_mid 0.12
_exptl_crystal_size_min 0.11
_refine_diff_density_max 0.681
_refine_diff_density_min -0.604
_refine_diff_density_rms 0.095
_refine_ls_extinction_method none
_refine_ls_goodness_of_fit_ref 1.074
_refine_ls_hydrogen_treatment constr
_refine_ls_matrix_type full
_refine_ls_number_parameters 571
_refine_ls_number_reflns 7513
_refine_ls_number_restraints 0
_refine_ls_restrained_S_all 1.074
_refine_ls_R_factor_all 0.0421
_refine_ls_R_factor_gt 0.0354
_refine_ls_shift/su_max 0.002
_refine_ls_shift/su_mean 0.000
_refine_ls_structure_factor_coef Fsqd
_refine_ls_weighting_details 'calc w=1/[\s^2^(Fo^2^)+(0.0256P)^2^+11.6092P] where P=(Fo^2^+2Fc^2^)/3'
_refine_ls_weighting_scheme calc
_refine_ls_wR_factor_gt 0.0766
_refine_ls_wR_factor_ref 0.0809
_reflns_number_gt 6618
_reflns_number_total 7513
_reflns_threshold_expression >2sigma(I)
_cod_data_source_file c2nj20911j.txt
_cod_data_source_block xb3262_0m
_cod_depositor_comments
;
The following automatic conversions were performed:

'_symmetry_cell_setting' value 'Monoclinic' changed to 'monoclinic'
according to /home/saulius/struct/CIF-dictionaries/cif_core.dic
dictionary named 'cif_core.dic' version 2.4.1 from 2010-06-29.

Automatic conversion script
Id: cif_fix_values 1715 2011-07-08 13:25:40Z adriana 
;
_cod_original_sg_symbol_H-M P2(1)/n
_cod_database_code 7052890

loop_
_symmetry_equiv_pos_as_xyz
'x, y, z'
'-x+1/2, y+1/2, -z+1/2'
'-x, -y, -z'
'x-1/2, -y-1/2, z-1/2'

loop_
_atom_site_label
_atom_site_type_symbol
_atom_site_fract_x
_atom_site_fract_y
_atom_site_fract_z
_atom_site_U_iso_or_equiv
_atom_site_adp_type
_atom_site_occupancy
_atom_site_symmetry_multiplicity
_atom_site_calc_flag
_atom_site_refinement_flags
Mo1 Mo 0.68309(4) 1.11939(3) 0.099516(17) 0.03959(12) Uani 1 1 d .
Mo2 Mo 0.26251(3) 0.89553(4) 0.031162(18) 0.04078(12) Uani 1 1 d .
Mo3 Mo 0.74566(3) 0.87785(3) 0.047765(18) 0.04112(12) Uani 1 1 d .
Mo4 Mo 0.43874(3) 1.24167(3) 0.052267(18) 0.03803(11) Uani 1 1 d .
Mo5 Mo 0.50752(4) 0.77308(3) 0.079049(17) 0.03805(11) Uani 1 1 d .
Mo6 Mo 0.44696(3) 1.01455(3) 0.130794(16) 0.03687(11) Uani 1 1 d .
Fe1 Fe 0.68884(6) 0.46348(6) 0.21847(3) 0.04511(19) Uani 1 1 d .
Fe2 Fe 0.19050(6) 0.66952(6) 0.19192(3) 0.0491(2) Uani 1 1 d .
P1 P 0.5000 1.0000 0.0000 0.0224(3) Uani 1 2 d S
O1 O 0.4220(3) 1.0231(3) 0.19143(14) 0.0629(12) Uani 1 1 d .
O2 O 0.3157(3) 0.9689(3) 0.09403(17) 0.0638(12) Uani 1 1 d .
O3 O 0.4099(3) 1.3551(3) 0.07594(17) 0.0601(11) Uani 1 1 d .
O4 O 0.7703(3) 1.1764(3) 0.14469(15) 0.0553(10) Uani 1 1 d .
O5 O 0.5835(3) 1.2280(3) 0.0804(2) 0.0761(15) Uani 1 1 d .
O6 O 0.4096(3) 1.1499(3) 0.1044(2) 0.0826(16) Uani 1 1 d .
O7 O 0.5892(3) 1.0615(3) 0.1393(2) 0.0807(16) Uani 1 1 d .
O8 O 0.7387(5) 1.1556(3) 0.03702(16) 0.0888(18) Uani 1 1 d .
O9 O 0.6198(4) 1.0188(4) 0.0202(2) 0.0278(13) Uani 0.50 1 d P
O10 O 0.5092(4) 1.0657(4) 0.0499(2) 0.0269(13) Uani 0.50 1 d P
O11 O 0.5518(5) 0.8959(4) 0.0129(2) 0.0287(13) Uani 0.50 1 d P
O12 O 0.4537(5) 0.9450(4) 0.0422(2) 0.0279(13) Uani 0.50 1 d P
O13 O 0.1521(3) 0.8471(3) 0.04567(18) 0.0623(11) Uani 1 1 d .
O14 O 0.3611(3) 0.7894(3) 0.05586(18) 0.0695(13) Uani 1 1 d .
O15 O 0.6536(3) 0.8057(4) 0.08543(15) 0.0709(13) Uani 1 1 d .
O16 O 0.5184(3) 0.7180(4) 0.01210(15) 0.0754(15) Uani 1 1 d .
O17 O 0.4975(3) 0.8783(3) 0.12902(18) 0.0701(13) Uani 1 1 d .
O18 O 0.5108(4) 0.6671(3) 0.11492(17) 0.0681(12) Uani 1 1 d .
O19 O 0.8594(3) 0.8211(3) 0.06958(15) 0.0565(10) Uani 1 1 d .
O20 O 0.6920(3) 0.7948(4) -0.01149(15) 0.0696(13) Uani 1 1 d .
O21 O 0.7842(5) 0.9759(3) -0.00092(16) 0.0806(16) Uani 1 1 d .
O22 O 0.7450(5) 0.9887(3) 0.09541(16) 0.0897(18) Uani 1 1 d .
C1 C 0.5327(5) 0.4342(8) 0.1971(3) 0.081(2) Uani 1 1 d .
H1 H 0.4956 0.4370 0.1630 0.097 Uiso 1 1 calc R
C2 C 0.5469(6) 0.5149(6) 0.2316(3) 0.078(2) Uani 1 1 d .
H2 H 0.5214 0.5815 0.2251 0.093 Uiso 1 1 calc R
C3 C 0.6069(6) 0.4790(7) 0.2786(3) 0.078(2) Uani 1 1 d .
H3 H 0.6281 0.5175 0.3089 0.093 Uiso 1 1 calc R
C4 C 0.6284(6) 0.3765(8) 0.2715(4) 0.092(3) Uani 1 1 d .
H4 H 0.6671 0.3334 0.2962 0.110 Uiso 1 1 calc R
C5 C 0.5817(7) 0.3484(7) 0.2205(4) 0.095(3) Uani 1 1 d .
H5 H 0.5835 0.2834 0.2054 0.114 Uiso 1 1 calc R
C6 C 0.8175(5) 0.5588(5) 0.2319(2) 0.0638(17) Uani 1 1 d .
H6 H 0.8333 0.6078 0.2584 0.077 Uiso 1 1 calc R
C7 C 0.8487(5) 0.4554(5) 0.2355(2) 0.0611(16) Uani 1 1 d .
H7 H 0.8872 0.4234 0.2648 0.073 Uiso 1 1 calc R
C8 C 0.8108(4) 0.4083(4) 0.1861(2) 0.0513(14) Uani 1 1 d .
H8 H 0.8220 0.3401 0.1773 0.062 Uiso 1 1 calc R
C9 C 0.7530(4) 0.4829(4) 0.1527(2) 0.0435(12) Uani 1 1 d .
C10 C 0.7578(5) 0.5773(4) 0.1815(2) 0.0555(15) Uani 1 1 d .
H10 H 0.7273 0.6396 0.1694 0.067 Uiso 1 1 calc R
C11 C 0.6902(4) 0.4640(4) 0.0999(2) 0.0449(13) Uani 1 1 d .
H11A H 0.6325 0.5129 0.0942 0.054 Uiso 1 1 calc R
H11B H 0.6600 0.3954 0.0995 0.054 Uiso 1 1 calc R
C12 C 0.8402(6) 0.3956(5) 0.0606(3) 0.073(2) Uani 1 1 d .
H12A H 0.8775 0.4003 0.0314 0.110 Uiso 1 1 calc R
H12B H 0.8119 0.3275 0.0622 0.110 Uiso 1 1 calc R
H12C H 0.8876 0.4098 0.0926 0.110 Uiso 1 1 calc R
C13 C 0.6763(6) 0.4480(6) 0.0047(2) 0.076(2) Uani 1 1 d .
H13A H 0.6175 0.4945 0.0015 0.114 Uiso 1 1 calc R
H13B H 0.6517 0.3784 0.0065 0.114 Uiso 1 1 calc R
H13C H 0.7110 0.4554 -0.0253 0.114 Uiso 1 1 calc R
C14 C 0.7949(5) 0.5786(4) 0.0511(3) 0.0611(16) Uani 1 1 d .
H14A H 0.8384 0.5949 0.0845 0.073 Uiso 1 1 calc R
H14B H 0.7368 0.6271 0.0460 0.073 Uiso 1 1 calc R
C15 C 0.8616(7) 0.5940(6) 0.0062(3) 0.100(3) Uani 1 1 d .
H15A H 0.9211 0.5484 0.0118 0.150 Uiso 1 1 calc R
H15B H 0.8856 0.6641 0.0064 0.150 Uiso 1 1 calc R
H15C H 0.8191 0.5789 -0.0271 0.150 Uiso 1 1 calc R
C16 C 0.0780(9) 0.6333(8) 0.1318(4) 0.112(4) Uani 1 1 d .
H16 H 0.0253 0.6787 0.1172 0.135 Uiso 1 1 calc R
C17 C 0.1732(10) 0.6219(7) 0.1166(3) 0.096(3) Uani 1 1 d .
H17 H 0.1959 0.6572 0.0891 0.115 Uiso 1 1 calc R
C18 C 0.2306(7) 0.5505(8) 0.1479(5) 0.100(3) Uani 1 1 d .
H18 H 0.2988 0.5289 0.1462 0.121 Uiso 1 1 calc R
C19 C 0.1654(13) 0.5161(6) 0.1834(3) 0.115(4) Uani 1 1 d .
H19 H 0.1826 0.4673 0.2099 0.137 Uiso 1 1 calc R
C20 C 0.0733(10) 0.5676(10) 0.1717(5) 0.118(4) Uani 1 1 d .
H20 H 0.0154 0.5588 0.1886 0.142 Uiso 1 1 calc R
C21 C 0.1735(5) 0.7414(4) 0.2603(2) 0.0537(14) Uani 1 1 d .
H21 H 0.1262 0.7240 0.2825 0.064 Uiso 1 1 calc R
C22 C 0.1545(5) 0.8123(5) 0.2184(3) 0.0651(17) Uani 1 1 d .
H22 H 0.0928 0.8493 0.2080 0.078 Uiso 1 1 calc R
C23 C 0.2458(5) 0.8171(5) 0.1952(3) 0.0634(17) Uani 1 1 d .
H23 H 0.2546 0.8582 0.1666 0.076 Uiso 1 1 calc R
C24 C 0.3223(5) 0.7491(5) 0.2222(2) 0.0548(15) Uani 1 1 d .
H24 H 0.3898 0.7379 0.2149 0.066 Uiso 1 1 calc R
C25 C 0.2763(4) 0.7009(4) 0.2630(2) 0.0445(12) Uani 1 1 d .
C26 C 0.3238(4) 0.6194(4) 0.3002(2) 0.0452(13) Uani 1 1 d .
H26A H 0.3692 0.5767 0.2826 0.054 Uiso 1 1 calc R
H26B H 0.2679 0.5758 0.3089 0.054 Uiso 1 1 calc R
C27 C 0.4767(5) 0.7258(5) 0.3398(3) 0.0666(18) Uani 1 1 d .
H27A H 0.4492 0.7880 0.3226 0.100 Uiso 1 1 calc R
H27B H 0.5161 0.6888 0.3172 0.100 Uiso 1 1 calc R
H27C H 0.5219 0.7427 0.3721 0.100 Uiso 1 1 calc R
C28 C 0.3208(5) 0.7204(6) 0.3812(3) 0.084(2) Uani 1 1 d .
H28A H 0.3633 0.7498 0.4117 0.126 Uiso 1 1 calc R
H28B H 0.2686 0.6762 0.3920 0.126 Uiso 1 1 calc R
H28C H 0.2868 0.7746 0.3593 0.126 Uiso 1 1 calc R
C29 C 0.4317(6) 0.5642(6) 0.3816(3) 0.076(2) Uani 1 1 d .
H29A H 0.3737 0.5187 0.3855 0.092 Uiso 1 1 calc R
H29B H 0.4769 0.5280 0.3610 0.092 Uiso 1 1 calc R
C30 C 0.4920(7) 0.5856(8) 0.4342(4) 0.121(4) Uani 1 1 d .
H30A H 0.5504 0.6297 0.4308 0.182 Uiso 1 1 calc R
H30B H 0.5176 0.5220 0.4505 0.182 Uiso 1 1 calc R
H30C H 0.4474 0.6191 0.4554 0.182 Uiso 1 1 calc R
N1 N 0.3878(3) 0.6601(4) 0.35134(17) 0.0485(11) Uani 1 1 d .
N2 N 0.7523(4) 0.4727(3) 0.05396(18) 0.0446(10) Uani 1 1 d .

loop_
_atom_site_aniso_label
_atom_site_aniso_U_11
_atom_site_aniso_U_22
_atom_site_aniso_U_33
_atom_site_aniso_U_23
_atom_site_aniso_U_13
_atom_site_aniso_U_12
Mo1 0.0434(3) 0.0355(2) 0.0349(2) -0.00270(18) -0.00823(19) -0.00602(19)
Mo2 0.0363(2) 0.0447(3) 0.0434(3) 0.0019(2) 0.0127(2) -0.00779(19)
Mo3 0.0349(2) 0.0412(3) 0.0443(3) 0.0003(2) -0.00231(19) 0.01193(19)
Mo4 0.0384(2) 0.0294(2) 0.0449(3) -0.00677(18) 0.0027(2) 0.00455(18)
Mo5 0.0447(3) 0.0321(2) 0.0376(2) 0.00914(18) 0.0072(2) 0.00288(19)
Mo6 0.0366(2) 0.0480(3) 0.0268(2) 0.00105(18) 0.00760(18) 0.00252(19)
Fe1 0.0443(4) 0.0446(4) 0.0441(4) -0.0076(3) -0.0001(3) -0.0013(3)
Fe2 0.0494(5) 0.0514(5) 0.0468(5) 0.0063(4) 0.0085(4) -0.0086(4)
P1 0.0214(8) 0.0231(8) 0.0219(7) -0.0007(6) 0.0013(6) -0.0003(6)
O1 0.065(3) 0.093(3) 0.032(2) -0.001(2) 0.0126(19) 0.029(2)
O2 0.049(2) 0.057(2) 0.076(3) -0.021(2) -0.015(2) 0.0182(19)
O3 0.070(3) 0.041(2) 0.072(3) -0.017(2) 0.020(2) 0.0038(19)
O4 0.059(2) 0.047(2) 0.052(2) -0.0041(18) -0.0157(19) -0.0134(19)
O5 0.036(2) 0.064(3) 0.123(4) 0.051(3) -0.001(2) -0.0001(19)
O6 0.037(2) 0.074(3) 0.133(4) 0.063(3) 0.002(3) 0.002(2)
O7 0.034(2) 0.075(3) 0.129(4) 0.063(3) 0.002(2) 0.002(2)
O8 0.182(6) 0.041(2) 0.052(3) 0.012(2) 0.043(3) 0.029(3)
O9 0.023(3) 0.030(3) 0.029(3) -0.003(3) 0.000(2) -0.005(2)
O10 0.029(3) 0.022(3) 0.029(3) -0.002(2) 0.004(3) -0.002(2)
O11 0.034(3) 0.025(3) 0.025(3) 0.003(2) 0.000(3) 0.002(3)
O12 0.031(3) 0.027(3) 0.025(3) 0.005(2) 0.003(3) 0.001(3)
O13 0.036(2) 0.063(3) 0.090(3) 0.006(2) 0.018(2) -0.0117(19)
O14 0.048(2) 0.063(3) 0.087(3) -0.031(2) -0.020(2) 0.017(2)
O15 0.049(2) 0.123(4) 0.044(2) -0.026(2) 0.0147(19) -0.030(2)
O16 0.050(3) 0.133(4) 0.045(2) -0.026(3) 0.014(2) -0.038(3)
O17 0.047(2) 0.064(3) 0.089(3) -0.036(2) -0.018(2) 0.021(2)
O18 0.093(3) 0.042(2) 0.064(3) 0.024(2) -0.005(2) -0.008(2)
O19 0.036(2) 0.070(3) 0.060(2) 0.004(2) -0.0023(18) 0.0158(19)
O20 0.053(2) 0.118(4) 0.040(2) -0.023(2) 0.0159(19) -0.032(2)
O21 0.165(5) 0.037(2) 0.046(2) 0.0035(18) 0.033(3) 0.015(3)
O22 0.198(6) 0.035(2) 0.045(2) 0.0060(19) 0.047(3) 0.020(3)
C1 0.046(4) 0.142(8) 0.054(4) -0.023(5) 0.006(3) -0.013(4)
C2 0.065(4) 0.087(5) 0.084(5) -0.005(4) 0.020(4) 0.021(4)
C3 0.074(5) 0.111(6) 0.051(4) -0.031(4) 0.017(4) -0.017(4)
C4 0.068(5) 0.114(7) 0.099(6) 0.051(6) 0.030(5) 0.011(5)
C5 0.077(6) 0.081(6) 0.138(8) -0.039(6) 0.053(6) -0.031(5)
C6 0.072(4) 0.058(4) 0.055(4) -0.013(3) -0.007(3) -0.022(3)
C7 0.048(3) 0.074(4) 0.056(4) 0.002(3) -0.009(3) -0.003(3)
C8 0.041(3) 0.048(3) 0.064(4) 0.003(3) 0.006(3) 0.006(3)
C9 0.042(3) 0.040(3) 0.048(3) -0.004(2) 0.004(2) -0.004(2)
C10 0.064(4) 0.040(3) 0.060(4) -0.008(3) 0.005(3) -0.007(3)
C11 0.043(3) 0.039(3) 0.053(3) -0.008(2) 0.008(3) -0.003(2)
C12 0.089(5) 0.054(4) 0.086(5) 0.020(3) 0.040(4) 0.024(3)
C13 0.079(5) 0.097(5) 0.049(4) -0.018(4) 0.003(3) -0.029(4)
C14 0.078(4) 0.036(3) 0.068(4) 0.004(3) 0.008(3) -0.011(3)
C15 0.126(7) 0.080(5) 0.105(7) 0.008(5) 0.047(6) -0.021(5)
C16 0.122(9) 0.097(7) 0.096(7) -0.021(6) -0.050(6) 0.017(6)
C17 0.151(9) 0.089(6) 0.055(5) -0.011(4) 0.038(6) -0.029(6)
C18 0.080(6) 0.092(7) 0.123(8) -0.051(6) -0.002(6) 0.012(5)
C19 0.223(13) 0.050(5) 0.053(5) 0.004(4) -0.030(7) -0.031(6)
C20 0.116(8) 0.133(10) 0.114(9) -0.037(7) 0.042(7) -0.076(8)
C21 0.049(3) 0.056(4) 0.059(4) 0.002(3) 0.015(3) -0.001(3)
C22 0.062(4) 0.054(4) 0.080(5) 0.010(3) 0.015(4) 0.004(3)
C23 0.080(5) 0.050(4) 0.060(4) 0.012(3) 0.013(3) -0.012(3)
C24 0.046(3) 0.064(4) 0.057(4) 0.002(3) 0.018(3) -0.014(3)
C25 0.044(3) 0.045(3) 0.045(3) -0.001(2) 0.011(2) -0.006(2)
C26 0.036(3) 0.052(3) 0.047(3) -0.001(3) 0.006(2) -0.004(2)
C27 0.051(4) 0.078(4) 0.071(4) -0.002(4) 0.009(3) -0.027(3)
C28 0.060(4) 0.127(7) 0.069(5) -0.036(5) 0.019(4) -0.006(4)
C29 0.071(5) 0.094(5) 0.059(4) 0.014(4) -0.007(4) -0.013(4)
C30 0.099(7) 0.161(10) 0.094(7) 0.039(7) -0.016(5) -0.020(6)
N1 0.036(2) 0.065(3) 0.046(3) -0.001(2) 0.013(2) -0.007(2)
N2 0.052(3) 0.030(2) 0.052(3) 0.0028(19) 0.008(2) -0.0018(19)

loop_
_atom_type_symbol
_atom_type_description
_atom_type_scat_dispersion_real
_atom_type_scat_dispersion_imag
_atom_type_scat_source
O O 0.0106 0.0060 'International Tables Vol C Tables 4.2.6.8 and 6.1.1.4'
Mo Mo -1.6832 0.6857 'International Tables Vol C Tables 4.2.6.8 and 6.1.1.4'
Fe Fe 0.3463 0.8444 'International Tables Vol C Tables 4.2.6.8 and 6.1.1.4'
C C 0.0033 0.0016 'International Tables Vol C Tables 4.2.6.8 and 6.1.1.4'
N N 0.0061 0.0033 'International Tables Vol C Tables 4.2.6.8 and 6.1.1.4'
P P 0.1023 0.0942 'International Tables Vol C Tables 4.2.6.8 and 6.1.1.4'
H H 0.0000 0.0000 'International Tables Vol C Tables 4.2.6.8 and 6.1.1.4'

loop_
_geom_angle_atom_site_label_1
_geom_angle_atom_site_label_2
_geom_angle_atom_site_label_3
_geom_angle
_geom_angle_site_symmetry_1
_geom_angle_site_symmetry_3
O4 Mo1 O7 102.7(2) . .
O4 Mo1 O22 101.3(2) . .
O7 Mo1 O22 89.3(2) . .
O4 Mo1 O5 101.6(2) . .
O7 Mo1 O5 88.32(18) . .
O22 Mo1 O5 156.9(2) . .
O4 Mo1 O8 100.2(2) . .
O7 Mo1 O8 157.1(2) . .
O22 Mo1 O8 87.31(18) . .
O5 Mo1 O8 86.0(2) . .
O4 Mo1 O9 157.0(2) . .
O7 Mo1 O9 95.0(2) . .
O22 Mo1 O9 63.9(2) . .
O5 Mo1 O9 93.4(2) . .
O8 Mo1 O9 63.3(2) . .
O4 Mo1 O10 159.49(19) . .
O7 Mo1 O10 63.9(2) . .
O22 Mo1 O10 94.2(2) . .
O5 Mo1 O10 64.18(19) . .
O8 Mo1 O10 93.8(2) . .
O9 Mo1 O10 43.44(18) . .
O13 Mo2 O8 101.6(2) . 3_675
O13 Mo2 O21 101.5(2) . 3_675
O8 Mo2 O21 88.41(17) 3_675 3_675
O13 Mo2 O2 101.6(2) . .
O8 Mo2 O2 156.8(2) 3_675 .
O21 Mo2 O2 87.48(18) 3_675 .
O13 Mo2 O14 101.6(2) . .
O8 Mo2 O14 87.8(2) 3_675 .
O21 Mo2 O14 156.9(2) 3_675 .
O2 Mo2 O14 87.12(17) . .
O13 Mo2 O9 158.6(2) . 3_675
O8 Mo2 O9 64.1(2) 3_675 3_675
O21 Mo2 O9 63.9(2) 3_675 3_675
O2 Mo2 O9 93.7(2) . 3_675
O14 Mo2 O9 94.1(2) . 3_675
O13 Mo2 O12 159.1(2) . .
O8 Mo2 O12 93.1(2) 3_675 .
O21 Mo2 O12 93.5(2) 3_675 .
O2 Mo2 O12 64.39(18) . .
O14 Mo2 O12 63.96(19) . .
O9 Mo2 O12 42.33(18) 3_675 .
O19 Mo3 O22 102.4(2) . .
O19 Mo3 O15 101.5(2) . .
O22 Mo3 O15 88.5(2) . .
O19 Mo3 O20 101.9(2) . .
O22 Mo3 O20 155.7(2) . .
O15 Mo3 O20 87.49(17) . .
O19 Mo3 O21 102.1(2) . .
O22 Mo3 O21 87.09(17) . .
O15 Mo3 O21 156.4(2) . .
O20 Mo3 O21 87.08(19) . .
O19 Mo3 O9 158.6(2) . .
O22 Mo3 O9 63.3(2) . .
O15 Mo3 O9 94.4(2) . .
O20 Mo3 O9 93.1(2) . .
O21 Mo3 O9 63.1(2) . .
O3 Mo4 O6 102.5(2) . .
O3 Mo4 O20 101.2(2) . 3_675
O6 Mo4 O20 88.56(19) . 3_675
O3 Mo4 O5 102.0(2) . .
O6 Mo4 O5 88.10(17) . .
O20 Mo4 O5 156.8(2) 3_675 .
O3 Mo4 O16 101.0(2) . 3_675
O6 Mo4 O16 156.5(2) . 3_675
O20 Mo4 O16 86.77(16) 3_675 3_675
O5 Mo4 O16 87.19(19) . 3_675
O3 Mo4 O10 159.7(2) . .
O6 Mo4 O10 63.1(2) . .
O20 Mo4 O10 93.0(2) 3_675 .
O5 Mo4 O10 65.08(19) . .
O16 Mo4 O10 94.2(2) 3_675 .
O3 Mo4 O11 158.7(2) . 3_675
O6 Mo4 O11 93.8(2) . 3_675
O20 Mo4 O11 65.20(19) 3_675 3_675
O5 Mo4 O11 92.1(2) . 3_675
O16 Mo4 O11 63.4(2) 3_675 3_675
O10 Mo4 O11 41.64(18) . 3_675
O18 Mo5 O16 101.4(2) . .
O18 Mo5 O17 102.5(2) . .
O16 Mo5 O17 156.1(2) . .
O18 Mo5 O14 101.7(2) . .
O16 Mo5 O14 88.44(19) . .
O17 Mo5 O14 87.68(17) . .
O18 Mo5 O15 101.6(2) . .
O16 Mo5 O15 86.75(16) . .
O17 Mo5 O15 87.54(18) . .
O14 Mo5 O15 156.7(2) . .
O18 Mo5 O11 159.3(2) . .
O16 Mo5 O11 63.5(2) . .
O17 Mo5 O11 93.1(2) . .
O14 Mo5 O11 92.3(2) . .
O15 Mo5 O11 65.2(2) . .
O18 Mo5 O12 160.5(2) . .
O16 Mo5 O12 92.7(2) . .
O17 Mo5 O12 64.3(2) . .
O14 Mo5 O12 64.97(19) . .
O15 Mo5 O12 92.5(2) . .
O11 Mo5 O12 40.18(18) . .
O1 Mo6 O17 102.0(2) . .
O1 Mo6 O2 101.5(2) . .
O17 Mo6 O2 88.80(17) . .
O1 Mo6 O7 101.6(2) . .
O17 Mo6 O7 88.42(19) . .
O2 Mo6 O7 156.8(2) . .
O1 Mo6 O6 101.4(2) . .
O17 Mo6 O6 156.6(2) . .
O2 Mo6 O6 87.52(19) . .
O7 Mo6 O6 85.98(17) . .
O1 Mo6 O10 158.6(2) . .
O17 Mo6 O10 94.1(2) . .
O2 Mo6 O10 92.8(2) . .
O7 Mo6 O10 64.5(2) . .
O6 Mo6 O10 63.1(2) . .
O1 Mo6 O12 160.4(2) . .
O17 Mo6 O12 64.61(19) . .
O2 Mo6 O12 65.58(19) . .
O7 Mo6 O12 92.6(2) . .
O6 Mo6 O12 92.9(2) . .
O10 Mo6 O12 40.95(18) . .
C9 Fe1 C3 165.3(3) . .
C9 Fe1 C4 153.1(3) . .
C3 Fe1 C4 39.8(3) . .
C9 Fe1 C2 127.1(3) . .
C3 Fe1 C2 40.6(3) . .
C4 Fe1 C2 67.2(3) . .
C9 Fe1 C8 41.2(2) . .
C3 Fe1 C8 152.5(3) . .
C4 Fe1 C8 119.4(3) . .
C2 Fe1 C8 165.2(3) . .
C9 Fe1 C1 108.6(3) . .
C3 Fe1 C1 67.0(3) . .
C4 Fe1 C1 66.8(3) . .
C2 Fe1 C1 39.3(3) . .
C8 Fe1 C1 128.5(3) . .
C9 Fe1 C10 41.2(2) . .
C3 Fe1 C10 127.4(3) . .
C4 Fe1 C10 164.8(4) . .
C2 Fe1 C10 108.3(3) . .
C8 Fe1 C10 68.7(2) . .
C1 Fe1 C10 119.8(3) . .
C9 Fe1 C7 69.5(2) . .
C3 Fe1 C7 118.4(3) . .
C4 Fe1 C7 108.3(3) . .
C2 Fe1 C7 152.8(3) . .
C8 Fe1 C7 41.0(2) . .
C1 Fe1 C7 165.9(3) . .
C10 Fe1 C7 68.6(3) . .
C9 Fe1 C5 119.0(3) . .
C3 Fe1 C5 67.2(3) . .
C4 Fe1 C5 40.3(3) . .
C2 Fe1 C5 66.6(3) . .
C8 Fe1 C5 109.0(3) . .
C1 Fe1 C5 39.3(3) . .
C10 Fe1 C5 153.0(4) . .
C7 Fe1 C5 128.4(4) . .
C9 Fe1 C6 68.7(2) . .
C3 Fe1 C6 108.6(3) . .
C4 Fe1 C6 127.7(3) . .
C2 Fe1 C6 120.0(3) . .
C8 Fe1 C6 67.8(3) . .
C1 Fe1 C6 153.5(4) . .
C10 Fe1 C6 40.5(2) . .
C7 Fe1 C6 40.0(3) . .
C5 Fe1 C6 165.6(4) . .
C16 Fe2 C20 39.2(4) . .
C16 Fe2 C17 39.5(4) . .
C20 Fe2 C17 65.7(4) . .
C16 Fe2 C25 166.2(5) . .
C20 Fe2 C25 130.1(4) . .
C17 Fe2 C25 153.3(4) . .
C16 Fe2 C19 66.5(4) . .
C20 Fe2 C19 39.2(4) . .
C17 Fe2 C19 66.6(3) . .
C25 Fe2 C19 110.5(3) . .
C16 Fe2 C24 150.8(4) . .
C20 Fe2 C24 168.3(5) . .
C17 Fe2 C24 118.7(3) . .
C25 Fe2 C24 41.4(2) . .
C19 Fe2 C24 130.6(5) . .
C16 Fe2 C18 66.8(4) . .
C20 Fe2 C18 66.7(4) . .
C17 Fe2 C18 39.4(4) . .
C25 Fe2 C18 120.5(3) . .
C19 Fe2 C18 40.8(4) . .
C24 Fe2 C18 109.1(3) . .
C16 Fe2 C21 127.7(4) . .
C20 Fe2 C21 110.1(3) . .
C17 Fe2 C21 164.5(4) . .
C25 Fe2 C21 40.9(2) . .
C19 Fe2 C21 120.4(4) . .
C24 Fe2 C21 68.7(2) . .
C18 Fe2 C21 154.7(4) . .
C16 Fe2 C23 117.2(4) . .
C20 Fe2 C23 150.5(5) . .
C17 Fe2 C23 108.1(3) . .
C25 Fe2 C23 68.8(2) . .
C19 Fe2 C23 167.6(5) . .
C24 Fe2 C23 40.8(2) . .
C18 Fe2 C23 128.1(4) . .
C21 Fe2 C23 67.7(2) . .
C16 Fe2 C22 107.2(3) . .
C20 Fe2 C22 118.6(4) . .
C17 Fe2 C22 127.0(4) . .
C25 Fe2 C22 68.7(2) . .
C19 Fe2 C22 152.0(5) . .
C24 Fe2 C22 68.5(3) . .
C18 Fe2 C22 164.3(4) . .
C21 Fe2 C22 40.3(2) . .
C23 Fe2 C22 40.2(2) . .
O12 P1 O12 180.0(3) 3_675 .
O12 P1 O11 68.4(3) 3_675 3_675
O12 P1 O11 111.6(3) . 3_675
O12 P1 O11 111.6(3) 3_675 .
O12 P1 O11 68.4(3) . .
O11 P1 O11 179.996(1) 3_675 .
O12 P1 O10 69.0(3) 3_675 3_675
O12 P1 O10 111.0(3) . 3_675
O11 P1 O10 109.9(3) 3_675 3_675
O11 P1 O10 70.1(3) . 3_675
O12 P1 O10 111.0(3) 3_675 .
O12 P1 O10 69.0(3) . .
O11 P1 O10 70.1(3) 3_675 .
O11 P1 O10 109.9(3) . .
O10 P1 O10 179.997(1) 3_675 .
O12 P1 O9 71.4(3) 3_675 .
O12 P1 O9 108.6(3) . .
O11 P1 O9 107.9(3) 3_675 .
O11 P1 O9 72.1(3) . .
O10 P1 O9 107.6(3) 3_675 .
O10 P1 O9 72.4(3) . .
O12 P1 O9 108.6(3) 3_675 3_675
O12 P1 O9 71.4(3) . 3_675
O11 P1 O9 72.1(3) 3_675 3_675
O11 P1 O9 107.9(3) . 3_675
O10 P1 O9 72.4(3) 3_675 3_675
O10 P1 O9 107.6(3) . 3_675
O9 P1 O9 179.999(1) . 3_675
Mo6 O2 Mo2 138.5(2) . .
Mo4 O5 Mo1 138.0(2) . .
Mo4 O6 Mo6 140.0(3) . .
Mo1 O7 Mo6 139.5(3) . .
Mo2 O8 Mo1 138.6(3) 3_675 .
P1 O9 O12 52.7(3) . 3_675
P1 O9 O11 52.8(2) . .
O12 O9 O11 87.8(4) 3_675 .
P1 O9 Mo2 123.8(3) . 3_675
O12 O9 Mo2 71.2(3) 3_675 3_675
O11 O9 Mo2 132.6(3) . 3_675
P1 O9 Mo1 122.4(3) . .
O12 O9 Mo1 131.7(3) 3_675 .
O11 O9 Mo1 130.1(3) . .
Mo2 O9 Mo1 93.35(19) 3_675 .
P1 O9 Mo3 123.1(3) . .
O12 O9 Mo3 132.7(3) 3_675 .
O11 O9 Mo3 70.3(3) . .
Mo2 O9 Mo3 93.21(19) 3_675 .
Mo1 O9 Mo3 92.36(19) . .
P1 O10 O12 54.7(3) . .
P1 O10 O11 54.6(3) . 3_675
O12 O10 O11 92.1(4) . 3_675
P1 O10 Mo6 125.0(3) . .
O12 O10 Mo6 70.3(3) . .
O11 O10 Mo6 134.8(4) 3_675 .
P1 O10 Mo4 124.0(3) . .
O12 O10 Mo4 134.4(3) . .
O11 O10 Mo4 69.4(3) 3_675 .
Mo6 O10 Mo4 93.27(19) . .
P1 O10 Mo1 121.7(3) . .
O12 O10 Mo1 129.5(3) . .
O11 O10 Mo1 128.7(3) 3_675 .
Mo6 O10 Mo1 91.78(19) . .
Mo4 O10 Mo1 91.88(18) . .
P1 O11 O12 55.3(3) . .
P1 O11 O10 55.3(3) . 3_675
O12 O11 O10 92.9(4) . 3_675
P1 O11 O9 55.2(3) . .
O12 O11 O9 90.3(4) . .
O10 O11 O9 89.0(4) 3_675 .
P1 O11 Mo4 124.3(3) . 3_675
O12 O11 Mo4 134.2(4) . 3_675
O10 O11 Mo4 69.0(3) 3_675 3_675
O9 O11 Mo4 129.0(3) . 3_675
P1 O11 Mo5 125.6(3) . .
O12 O11 Mo5 70.3(3) . .
O10 O11 Mo5 134.6(4) 3_675 .
O9 O11 Mo5 131.1(3) . .
Mo4 O11 Mo5 92.66(19) 3_675 .
P1 O12 O11 56.2(3) . .
P1 O12 O10 56.3(3) . .
O11 O12 O10 93.9(4) . .
P1 O12 O9 56.0(3) . 3_675
O11 O12 O9 91.2(4) . 3_675
O10 O12 O9 90.8(4) . 3_675
P1 O12 Mo6 125.0(3) . .
O11 O12 Mo6 133.6(4) . .
O10 O12 Mo6 68.7(3) . .
O9 O12 Mo6 129.9(3) 3_675 .
P1 O12 Mo5 125.8(3) . .
O11 O12 Mo5 69.6(3) . .
O10 O12 Mo5 133.6(4) . .
O9 O12 Mo5 130.8(3) 3_675 .
Mo6 O12 Mo5 91.37(18) . .
P1 O12 Mo2 122.5(3) . .
O11 O12 Mo2 129.8(4) . .
O10 O12 Mo2 128.8(3) . .
O9 O12 Mo2 66.5(3) 3_675 .
Mo6 O12 Mo2 90.92(18) . .
Mo5 O12 Mo2 91.21(19) . .
Mo5 O14 Mo2 139.4(3) . .
Mo3 O15 Mo5 139.0(3) . .
Mo5 O16 Mo4 139.9(3) . 3_675
Mo6 O17 Mo5 138.9(3) . .
Mo4 O20 Mo3 139.4(2) 3_675 .
Mo2 O21 Mo3 139.2(3) 3_675 .
Mo1 O22 Mo3 140.1(3) . .
C2 C1 C5 109.4(7) . .
C2 C1 Fe1 70.1(4) . .
C5 C1 Fe1 70.6(4) . .
C2 C1 H1 125.3 . .
C5 C1 H1 125.3 . .
Fe1 C1 H1 125.6 . .
C1 C2 C3 107.7(7) . .
C1 C2 Fe1 70.6(4) . .
C3 C2 Fe1 69.6(4) . .
C1 C2 H2 126.2 . .
C3 C2 H2 126.2 . .
Fe1 C2 H2 125.3 . .
C4 C3 C2 107.4(7) . .
C4 C3 Fe1 70.2(4) . .
C2 C3 Fe1 69.8(4) . .
C4 C3 H3 126.3 . .
C2 C3 H3 126.3 . .
Fe1 C3 H3 125.3 . .
C3 C4 C5 108.1(7) . .
C3 C4 Fe1 70.1(4) . .
C5 C4 Fe1 70.5(4) . .
C3 C4 H4 125.9 . .
C5 C4 H4 125.9 . .
Fe1 C4 H4 125.1 . .
C1 C5 C4 107.3(7) . .
C1 C5 Fe1 70.0(4) . .
C4 C5 Fe1 69.2(4) . .
C1 C5 H5 126.3 . .
C4 C5 H5 126.3 . .
Fe1 C5 H5 126.0 . .
C7 C6 C10 109.3(5) . .
C7 C6 Fe1 69.5(3) . .
C10 C6 Fe1 69.2(3) . .
C7 C6 H6 125.3 . .
C10 C6 H6 125.3 . .
Fe1 C6 H6 127.6 . .
C6 C7 C8 107.4(5) . .
C6 C7 Fe1 70.5(4) . .
C8 C7 Fe1 69.0(3) . .
C6 C7 H7 126.3 . .
C8 C7 H7 126.3 . .
Fe1 C7 H7 125.7 . .
C9 C8 C7 108.6(5) . .
C9 C8 Fe1 69.1(3) . .
C7 C8 Fe1 69.9(3) . .
C9 C8 H8 125.7 . .
C7 C8 H8 125.7 . .
Fe1 C8 H8 126.8 . .
C8 C9 C10 107.1(5) . .
C8 C9 C11 126.6(5) . .
C10 C9 C11 126.1(5) . .
C8 C9 Fe1 69.7(3) . .
C10 C9 Fe1 70.1(3) . .
C11 C9 Fe1 120.8(4) . .
C6 C10 C9 107.6(5) . .
C6 C10 Fe1 70.3(4) . .
C9 C10 Fe1 68.7(3) . .
C6 C10 H10 126.2 . .
C9 C10 H10 126.2 . .
Fe1 C10 H10 126.4 . .
C9 C11 N2 114.8(4) . .
C9 C11 H11A 108.6 . .
N2 C11 H11A 108.6 . .
C9 C11 H11B 108.6 . .
N2 C11 H11B 108.6 . .
H11A C11 H11B 107.5 . .
N2 C12 H12A 109.5 . .
N2 C12 H12B 109.5 . .
H12A C12 H12B 109.5 . .
N2 C12 H12C 109.5 . .
H12A C12 H12C 109.5 . .
H12B C12 H12C 109.5 . .
N2 C13 H13A 109.5 . .
N2 C13 H13B 109.5 . .
H13A C13 H13B 109.5 . .
N2 C13 H13C 109.5 . .
H13A C13 H13C 109.5 . .
H13B C13 H13C 109.5 . .
N2 C14 C15 114.0(5) . .
N2 C14 H14A 108.8 . .
C15 C14 H14A 108.8 . .
N2 C14 H14B 108.8 . .
C15 C14 H14B 108.8 . .
H14A C14 H14B 107.7 . .
C14 C15 H15A 109.5 . .
C14 C15 H15B 109.5 . .
H15A C15 H15B 109.5 . .
C14 C15 H15C 109.5 . .
H15A C15 H15C 109.5 . .
H15B C15 H15C 109.5 . .
C20 C16 C17 107.9(9) . .
C20 C16 Fe2 70.9(5) . .
C17 C16 Fe2 71.0(5) . .
C20 C16 H16 126.0 . .
C17 C16 H16 126.0 . .
Fe2 C16 H16 123.7 . .
C16 C17 C18 109.4(8) . .
C16 C17 Fe2 69.5(5) . .
C18 C17 Fe2 71.0(5) . .
C16 C17 H17 125.3 . .
C18 C17 H17 125.3 . .
Fe2 C17 H17 125.8 . .
C17 C18 C19 106.0(8) . .
C17 C18 Fe2 69.6(5) . .
C19 C18 Fe2 69.2(5) . .
C17 C18 H18 127.0 . .
C19 C18 H18 127.0 . .
Fe2 C18 H18 125.7 . .
C20 C19 C18 106.9(8) . .
C20 C19 Fe2 70.0(5) . .
C18 C19 Fe2 70.0(5) . .
C20 C19 H19 126.5 . .
C18 C19 H19 126.5 . .
Fe2 C19 H19 125.1 . .
C16 C20 C19 109.7(10) . .
C16 C20 Fe2 69.9(5) . .
C19 C20 Fe2 70.9(5) . .
C16 C20 H20 125.2 . .
C19 C20 H20 125.2 . .
Fe2 C20 H20 125.7 . .
C22 C21 C25 108.9(5) . .
C22 C21 Fe2 70.5(4) . .
C25 C21 Fe2 69.0(3) . .
C22 C21 H21 125.5 . .
C25 C21 H21 125.5 . .
Fe2 C21 H21 126.6 . .
C23 C22 C21 107.6(6) . .
C23 C22 Fe2 69.4(4) . .
C21 C22 Fe2 69.2(3) . .
C23 C22 H22 126.2 . .
C21 C22 H22 126.2 . .
Fe2 C22 H22 126.8 . .
C22 C23 C24 109.0(5) . .
C22 C23 Fe2 70.4(4) . .
C24 C23 Fe2 69.3(3) . .
C22 C23 H23 125.5 . .
C24 C23 H23 125.5 . .
Fe2 C23 H23 126.3 . .
C23 C24 C25 107.1(5) . .
C23 C24 Fe2 69.9(4) . .
C25 C24 Fe2 68.9(3) . .
C23 C24 H24 126.4 . .
C25 C24 H24 126.4 . .
Fe2 C24 H24 126.3 . .
C21 C25 C24 107.3(5) . .
C21 C25 C26 125.3(5) . .
C24 C25 C26 127.3(5) . .
C21 C25 Fe2 70.2(3) . .
C24 C25 Fe2 69.7(3) . .
C26 C25 Fe2 123.2(4) . .
C25 C26 N1 114.6(4) . .
C25 C26 H26A 108.6 . .
N1 C26 H26A 108.6 . .
C25 C26 H26B 108.6 . .
N1 C26 H26B 108.6 . .
H26A C26 H26B 107.6 . .
N1 C27 H27A 109.5 . .
N1 C27 H27B 109.5 . .
H27A C27 H27B 109.5 . .
N1 C27 H27C 109.5 . .
H27A C27 H27C 109.5 . .
H27B C27 H27C 109.5 . .
N1 C28 H28A 109.5 . .
N1 C28 H28B 109.5 . .
H28A C28 H28B 109.5 . .
N1 C28 H28C 109.5 . .
H28A C28 H28C 109.5 . .
H28B C28 H28C 109.5 . .
C30 C29 N1 114.3(7) . .
C30 C29 H29A 108.7 . .
N1 C29 H29A 108.7 . .
C30 C29 H29B 108.7 . .
N1 C29 H29B 108.7 . .
H29A C29 H29B 107.6 . .
C29 C30 H30A 109.5 . .
C29 C30 H30B 109.5 . .
H30A C30 H30B 109.5 . .
C29 C30 H30C 109.5 . .
H30A C30 H30C 109.5 . .
H30B C30 H30C 109.5 . .
C28 N1 C27 109.6(5) . .
C28 N1 C29 111.5(5) . .
C27 N1 C29 109.5(5) . .
C28 N1 C26 110.7(4) . .
C27 N1 C26 110.4(4) . .
C29 N1 C26 105.2(4) . .
C14 N2 C12 110.1(5) . .
C14 N2 C13 110.5(5) . .
C12 N2 C13 109.3(5) . .
C14 N2 C11 110.4(4) . .
C12 N2 C11 109.9(4) . .
C13 N2 C11 106.6(4) . .

loop_
_geom_bond_atom_site_label_1
_geom_bond_atom_site_label_2
_geom_bond_distance
_geom_bond_site_symmetry_2
Mo1 O4 1.654(3) .
Mo1 O7 1.867(4) .
Mo1 O22 1.883(4) .
Mo1 O5 1.914(4) .
Mo1 O8 1.925(4) .
Mo1 O9 2.449(6) .
Mo1 O10 2.490(6) .
Mo2 O13 1.652(4) .
Mo2 O8 1.875(4) 3_675
Mo2 O21 1.896(4) 3_675
Mo2 O2 1.907(4) .
Mo2 O14 1.910(4) .
Mo2 O9 2.438(6) 3_675
Mo2 O12 2.516(6) .
Mo3 O19 1.654(3) .
Mo3 O22 1.892(4) .
Mo3 O15 1.897(4) .
Mo3 O20 1.904(4) .
Mo3 O21 1.908(4) .
Mo3 O9 2.469(6) .
Mo4 O3 1.658(4) .
Mo4 O6 1.879(4) .
Mo4 O20 1.894(4) 3_675
Mo4 O5 1.895(4) .
Mo4 O16 1.905(4) 3_675
Mo4 O10 2.460(6) .
Mo4 O11 2.466(6) 3_675
Mo5 O18 1.652(4) .
Mo5 O16 1.893(4) .
Mo5 O17 1.895(4) .
Mo5 O14 1.895(4) .
Mo5 O15 1.910(4) .
Mo5 O11 2.467(6) .
Mo5 O12 2.478(6) .
Mo6 O1 1.649(3) .
Mo6 O17 1.886(4) .
Mo6 O2 1.893(4) .
Mo6 O7 1.909(4) .
Mo6 O6 1.915(4) .
Mo6 O10 2.444(6) .
Mo6 O12 2.469(6) .
Fe1 C9 2.019(5) .
Fe1 C3 2.022(6) .
Fe1 C4 2.023(7) .
Fe1 C2 2.026(7) .
Fe1 C8 2.026(6) .
Fe1 C1 2.032(7) .
Fe1 C10 2.037(6) .
Fe1 C7 2.038(6) .
Fe1 C5 2.040(7) .
Fe1 C6 2.051(6) .
Fe2 C16 1.997(8) .
Fe2 C20 2.011(8) .
Fe2 C17 2.015(7) .
Fe2 C25 2.020(5) .
Fe2 C19 2.022(8) .
Fe2 C24 2.031(6) .
Fe2 C18 2.032(8) .
Fe2 C21 2.035(6) .
Fe2 C23 2.039(6) .
Fe2 C22 2.053(6) .
P1 O12 1.502(6) 3_675
P1 O12 1.502(5) .
P1 O11 1.519(6) 3_675
P1 O11 1.519(6) .
P1 O10 1.531(6) 3_675
P1 O10 1.531(6) .
P1 O9 1.565(6) .
P1 O9 1.565(6) 3_675
O8 Mo2 1.875(4) 3_675
O9 O12 1.790(8) 3_675
O9 O11 1.814(8) .
O9 Mo2 2.438(6) 3_675
O10 O12 1.719(8) .
O10 O11 1.751(8) 3_675
O11 O12 1.699(8) .
O11 O10 1.751(8) 3_675
O11 Mo4 2.466(6) 3_675
O12 O9 1.790(8) 3_675
O16 Mo4 1.905(4) 3_675
O20 Mo4 1.894(4) 3_675
O21 Mo2 1.896(4) 3_675
C1 C2 1.366(10) .
C1 C5 1.370(12) .
C1 H1 0.9300 .
C2 C3 1.405(10) .
C2 H2 0.9300 .
C3 C4 1.376(11) .
C3 H3 0.9300 .
C4 C5 1.400(12) .
C4 H4 0.9300 .
C5 H5 0.9300 .
C6 C7 1.399(9) .
C6 C10 1.416(8) .
C6 H6 0.9300 .
C7 C8 1.424(8) .
C7 H7 0.9300 .
C8 C9 1.423(7) .
C8 H8 0.9300 .
C9 C10 1.428(7) .
C9 C11 1.485(7) .
C10 H10 0.9300 .
C11 N2 1.537(6) .
C11 H11A 0.9700 .
C11 H11B 0.9700 .
C12 N2 1.500(7) .
C12 H12A 0.9600 .
C12 H12B 0.9600 .
C12 H12C 0.9600 .
C13 N2 1.506(7) .
C13 H13A 0.9600 .
C13 H13B 0.9600 .
C13 H13C 0.9600 .
C14 N2 1.486(7) .
C14 C15 1.562(9) .
C14 H14A 0.9700 .
C14 H14B 0.9700 .
C15 H15A 0.9600 .
C15 H15B 0.9600 .
C15 H15C 0.9600 .
C16 C20 1.344(14) .
C16 C17 1.356(13) .
C16 H16 0.9300 .
C17 C18 1.363(12) .
C17 H17 0.9300 .
C18 C19 1.413(13) .
C18 H18 0.9300 .
C19 C20 1.352(14) .
C19 H19 0.9300 .
C20 H20 0.9300 .
C21 C22 1.408(8) .
C21 C25 1.415(8) .
C21 H21 0.9300 .
C22 C23 1.406(9) .
C22 H22 0.9300 .
C23 C24 1.418(9) .
C23 H23 0.9300 .
C24 C25 1.432(7) .
C24 H24 0.9300 .
C25 C26 1.490(7) .
C26 N1 1.529(7) .
C26 H26A 0.9700 .
C26 H26B 0.9700 .
C27 N1 1.496(7) .
C27 H27A 0.9600 .
C27 H27B 0.9600 .
C27 H27C 0.9600 .
C28 N1 1.472(7) .
C28 H28A 0.9600 .
C28 H28B 0.9600 .
C28 H28C 0.9600 .
C29 C30 1.473(10) .
C29 N1 1.526(8) .
C29 H29A 0.9700 .
C29 H29B 0.9700 .
C30 H30A 0.9600 .
C30 H30B 0.9600 .
C30 H30C 0.9600 .

loop_
_geom_torsion_atom_site_label_1
_geom_torsion_atom_site_label_2
_geom_torsion_atom_site_label_3
_geom_torsion_atom_site_label_4
_geom_torsion
_geom_torsion_site_symmetry_1
_geom_torsion_site_symmetry_4
O1 Mo6 O2 Mo2 -155.4(4) . .
O17 Mo6 O2 Mo2 -53.5(4) . .
O7 Mo6 O2 Mo2 29.7(7) . .
O6 Mo6 O2 Mo2 103.4(4) . .
O10 Mo6 O2 Mo2 40.6(4) . .
O12 Mo6 O2 Mo2 9.1(3) . .
O13 Mo2 O2 Mo6 154.7(4) . .
O8 Mo2 O2 Mo6 -24.1(7) 3_675 .
O21 Mo2 O2 Mo6 -104.1(4) 3_675 .
O14 Mo2 O2 Mo6 53.4(4) . .
O9 Mo2 O2 Mo6 -40.5(4) 3_675 .
O12 Mo2 O2 Mo6 -9.0(3) . .
O3 Mo4 O5 Mo1 153.2(4) . .
O6 Mo4 O5 Mo1 50.9(4) . .
O20 Mo4 O5 Mo1 -31.0(8) 3_675 .
O16 Mo4 O5 Mo1 -106.1(4) 3_675 .
O10 Mo4 O5 Mo1 -10.2(4) . .
O11 Mo4 O5 Mo1 -42.9(4) 3_675 .
O4 Mo1 O5 Mo4 -154.1(4) . .
O7 Mo1 O5 Mo4 -51.5(4) . .
O22 Mo1 O5 Mo4 32.7(8) . .
O8 Mo1 O5 Mo4 106.3(4) . .
O9 Mo1 O5 Mo4 43.4(4) . .
O10 Mo1 O5 Mo4 10.2(4) . .
O3 Mo4 O6 Mo6 -156.6(4) . .
O20 Mo4 O6 Mo6 102.3(4) 3_675 .
O5 Mo4 O6 Mo6 -54.7(4) . .
O16 Mo4 O6 Mo6 23.8(8) 3_675 .
O10 Mo4 O6 Mo6 8.1(4) . .
O11 Mo4 O6 Mo6 37.3(4) 3_675 .
O1 Mo6 O6 Mo4 156.2(4) . .
O17 Mo6 O6 Mo4 -21.4(8) . .
O2 Mo6 O6 Mo4 -102.6(4) . .
O7 Mo6 O6 Mo4 55.2(4) . .
O10 Mo6 O6 Mo4 -8.2(4) . .
O12 Mo6 O6 Mo4 -37.2(4) . .
O4 Mo1 O7 Mo6 157.5(4) . .
O22 Mo1 O7 Mo6 -101.0(4) . .
O5 Mo1 O7 Mo6 56.0(4) . .
O8 Mo1 O7 Mo6 -19.7(8) . .
O9 Mo1 O7 Mo6 -37.3(4) . .
O10 Mo1 O7 Mo6 -5.9(4) . .
O1 Mo6 O7 Mo1 -156.8(4) . .
O17 Mo6 O7 Mo1 101.3(4) . .
O2 Mo6 O7 Mo1 18.1(8) . .
O6 Mo6 O7 Mo1 -56.0(4) . .
O10 Mo6 O7 Mo1 6.0(4) . .
O12 Mo6 O7 Mo1 36.8(4) . .
O4 Mo1 O8 Mo2 154.1(4) . 3_675
O7 Mo1 O8 Mo2 -28.6(8) . 3_675
O22 Mo1 O8 Mo2 53.1(5) . 3_675
O5 Mo1 O8 Mo2 -104.7(5) . 3_675
O9 Mo1 O8 Mo2 -8.9(4) . 3_675
O10 Mo1 O8 Mo2 -41.0(4) . 3_675
O12 P1 O9 O12 180.0 . 3_675
O11 P1 O9 O12 -58.9(3) 3_675 3_675
O11 P1 O9 O12 121.1(3) . 3_675
O10 P1 O9 O12 59.8(3) 3_675 3_675
O10 P1 O9 O12 -120.2(3) . 3_675
O9 P1 O9 O12 -165(24) 3_675 3_675
O12 P1 O9 O11 -121.1(3) 3_675 .
O12 P1 O9 O11 58.9(3) . .
O11 P1 O9 O11 180.0 3_675 .
O10 P1 O9 O11 -61.4(3) 3_675 .
O10 P1 O9 O11 118.6(3) . .
O9 P1 O9 O11 74(24) 3_675 .
O12 P1 O9 Mo2 -0.2(3) 3_675 3_675
O12 P1 O9 Mo2 179.8(3) . 3_675
O11 P1 O9 Mo2 -59.1(4) 3_675 3_675
O11 P1 O9 Mo2 120.9(4) . 3_675
O10 P1 O9 Mo2 59.5(4) 3_675 3_675
O10 P1 O9 Mo2 -120.5(4) . 3_675
O9 P1 O9 Mo2 -165(24) 3_675 3_675
O12 P1 O9 Mo1 120.4(4) 3_675 .
O12 P1 O9 Mo1 -59.6(4) . .
O11 P1 O9 Mo1 61.5(4) 3_675 .
O11 P1 O9 Mo1 -118.5(4) . .
O10 P1 O9 Mo1 -179.8(3) 3_675 .
O10 P1 O9 Mo1 0.2(3) . .
O9 P1 O9 Mo1 -45(24) 3_675 .
O12 P1 O9 Mo3 -121.4(4) 3_675 .
O12 P1 O9 Mo3 58.6(4) . .
O11 P1 O9 Mo3 179.7(3) 3_675 .
O11 P1 O9 Mo3 -0.3(3) . .
O10 P1 O9 Mo3 -61.6(4) 3_675 .
O10 P1 O9 Mo3 118.4(4) . .
O9 P1 O9 Mo3 74(24) 3_675 .
O4 Mo1 O9 P1 -177.0(3) . .
O7 Mo1 O9 P1 42.7(4) . .
O22 Mo1 O9 P1 129.4(4) . .
O5 Mo1 O9 P1 -46.0(4) . .
O8 Mo1 O9 P1 -129.8(4) . .
O10 Mo1 O9 P1 -0.1(3) . .
O4 Mo1 O9 O12 -110.3(6) . 3_675
O7 Mo1 O9 O12 109.3(4) . 3_675
O22 Mo1 O9 O12 -163.9(5) . 3_675
O5 Mo1 O9 O12 20.7(5) . 3_675
O8 Mo1 O9 O12 -63.1(4) . 3_675
O10 Mo1 O9 O12 66.5(4) . 3_675
O4 Mo1 O9 O11 116.6(5) . .
O7 Mo1 O9 O11 -23.7(4) . .
O22 Mo1 O9 O11 63.1(4) . .
O5 Mo1 O9 O11 -112.3(4) . .
O8 Mo1 O9 O11 163.9(5) . .
O10 Mo1 O9 O11 -66.5(4) . .
O4 Mo1 O9 Mo2 -42.7(6) . 3_675
O7 Mo1 O9 Mo2 176.95(18) . 3_675
O22 Mo1 O9 Mo2 -96.3(2) . 3_675
O5 Mo1 O9 Mo2 88.34(19) . 3_675
O8 Mo1 O9 Mo2 4.53(18) . 3_675
O10 Mo1 O9 Mo2 134.2(3) . 3_675
O4 Mo1 O9 Mo3 50.6(5) . .
O7 Mo1 O9 Mo3 -89.69(18) . .
O22 Mo1 O9 Mo3 -2.95(19) . .
O5 Mo1 O9 Mo3 -178.30(17) . .
O8 Mo1 O9 Mo3 97.9(2) . .
O10 Mo1 O9 Mo3 -132.5(3) . .
O19 Mo3 O9 P1 179.3(4) . .
O22 Mo3 O9 P1 -128.9(4) . .
O15 Mo3 O9 P1 -42.8(4) . .
O20 Mo3 O9 P1 44.9(4) . .
O21 Mo3 O9 P1 130.0(4) . .
O19 Mo3 O9 O12 111.8(6) . 3_675
O22 Mo3 O9 O12 163.6(5) . 3_675
O15 Mo3 O9 O12 -110.3(4) . 3_675
O20 Mo3 O9 O12 -22.6(5) . 3_675
O21 Mo3 O9 O12 62.6(4) . 3_675
O19 Mo3 O9 O11 179.0(5) . .
O22 Mo3 O9 O11 -129.2(3) . .
O15 Mo3 O9 O11 -43.1(3) . .
O20 Mo3 O9 O11 44.6(3) . .
O21 Mo3 O9 O11 129.8(3) . .
O19 Mo3 O9 Mo2 44.7(6) . 3_675
O22 Mo3 O9 Mo2 96.4(2) . 3_675
O15 Mo3 O9 Mo2 -177.46(17) . 3_675
O20 Mo3 O9 Mo2 -89.75(18) . 3_675
O21 Mo3 O9 Mo2 -4.59(17) . 3_675
O19 Mo3 O9 Mo1 -48.8(6) . .
O22 Mo3 O9 Mo1 2.95(19) . .
O15 Mo3 O9 Mo1 89.05(18) . .
O20 Mo3 O9 Mo1 176.76(17) . .
O21 Mo3 O9 Mo1 -98.1(2) . .
O12 P1 O10 O12 180.001(1) 3_675 .
O11 P1 O10 O12 123.9(4) 3_675 .
O11 P1 O10 O12 -56.1(4) . .
O10 P1 O10 O12 -5(5) 3_675 .
O9 P1 O10 O12 -118.8(3) . .
O9 P1 O10 O12 61.2(3) 3_675 .
O12 P1 O10 O11 56.1(4) 3_675 3_675
O12 P1 O10 O11 -123.9(4) . 3_675
O11 P1 O10 O11 180.000(1) . 3_675
O10 P1 O10 O11 -129(5) 3_675 3_675
O9 P1 O10 O11 117.3(3) . 3_675
O9 P1 O10 O11 -62.7(3) 3_675 3_675
O12 P1 O10 Mo6 -180.0(3) 3_675 .
O12 P1 O10 Mo6 0.0(3) . .
O11 P1 O10 Mo6 123.9(4) 3_675 .
O11 P1 O10 Mo6 -56.1(4) . .
O10 P1 O10 Mo6 -5(5) 3_675 .
O9 P1 O10 Mo6 -118.7(4) . .
O9 P1 O10 Mo6 61.3(4) 3_675 .
O12 P1 O10 Mo4 56.2(4) 3_675 .
O12 P1 O10 Mo4 -123.8(4) . .
O11 P1 O10 Mo4 0.1(3) 3_675 .
O11 P1 O10 Mo4 -179.9(3) . .
O10 P1 O10 Mo4 -128(5) 3_675 .
O9 P1 O10 Mo4 117.5(4) . .
O9 P1 O10 Mo4 -62.5(4) 3_675 .
O12 P1 O10 Mo1 -61.4(4) 3_675 .
O12 P1 O10 Mo1 118.6(4) . .
O11 P1 O10 Mo1 -117.5(4) 3_675 .
O11 P1 O10 Mo1 62.5(4) . .
O10 P1 O10 Mo1 114(5) 3_675 .
O9 P1 O10 Mo1 -0.2(3) . .
O9 P1 O10 Mo1 179.8(3) 3_675 .
O1 Mo6 O10 P1 -178.7(4) . .
O17 Mo6 O10 P1 42.4(4) . .
O2 Mo6 O10 P1 -46.6(4) . .
O7 Mo6 O10 P1 128.7(4) . .
O6 Mo6 O10 P1 -132.4(4) . .
O12 Mo6 O10 P1 0.0(3) . .
O1 Mo6 O10 O12 -178.7(5) . .
O17 Mo6 O10 O12 42.5(3) . .
O2 Mo6 O10 O12 -46.5(3) . .
O7 Mo6 O10 O12 128.7(3) . .
O6 Mo6 O10 O12 -132.3(3) . .
O1 Mo6 O10 O11 -106.2(6) . 3_675
O17 Mo6 O10 O11 115.0(5) . 3_675
O2 Mo6 O10 O11 26.0(5) . 3_675
O7 Mo6 O10 O11 -158.7(5) . 3_675
O6 Mo6 O10 O11 -59.8(5) . 3_675
O12 Mo6 O10 O11 72.5(5) . 3_675
O1 Mo6 O10 Mo4 -42.3(6) . .
O17 Mo6 O10 Mo4 178.79(18) . .
O2 Mo6 O10 Mo4 89.80(18) . .
O7 Mo6 O10 Mo4 -94.9(2) . .
O6 Mo6 O10 Mo4 4.02(17) . .
O12 Mo6 O10 Mo4 136.3(3) . .
O1 Mo6 O10 Mo1 49.6(6) . .
O17 Mo6 O10 Mo1 -89.22(18) . .
O2 Mo6 O10 Mo1 -178.22(17) . .
O7 Mo6 O10 Mo1 -2.93(17) . .
O6 Mo6 O10 Mo1 96.0(2) . .
O12 Mo6 O10 Mo1 -131.7(3) . .
O3 Mo4 O10 P1 -179.3(4) . .
O6 Mo4 O10 P1 132.9(4) . .
O20 Mo4 O10 P1 46.1(4) 3_675 .
O5 Mo4 O10 P1 -125.8(4) . .
O16 Mo4 O10 P1 -40.9(4) 3_675 .
O11 Mo4 O10 P1 -0.1(3) 3_675 .
O3 Mo4 O10 O12 109.1(7) . .
O6 Mo4 O10 O12 61.3(5) . .
O20 Mo4 O10 O12 -25.5(5) 3_675 .
O5 Mo4 O10 O12 162.6(5) . .
O16 Mo4 O10 O12 -112.5(5) 3_675 .
O11 Mo4 O10 O12 -71.7(5) 3_675 .
O3 Mo4 O10 O11 -179.2(5) . 3_675
O6 Mo4 O10 O11 133.1(3) . 3_675
O20 Mo4 O10 O11 46.2(3) 3_675 3_675
O5 Mo4 O10 O11 -125.7(3) . 3_675
O16 Mo4 O10 O11 -40.8(3) 3_675 3_675
O3 Mo4 O10 Mo6 43.7(6) . .
O6 Mo4 O10 Mo6 -4.09(18) . .
O20 Mo4 O10 Mo6 -90.93(18) 3_675 .
O5 Mo4 O10 Mo6 97.1(2) . .
O16 Mo4 O10 Mo6 -177.92(18) 3_675 .
O11 Mo4 O10 Mo6 -137.1(3) 3_675 .
O3 Mo4 O10 Mo1 -48.2(6) . .
O6 Mo4 O10 Mo1 -96.0(2) . .
O20 Mo4 O10 Mo1 177.18(17) 3_675 .
O5 Mo4 O10 Mo1 5.24(18) . .
O16 Mo4 O10 Mo1 90.19(18) 3_675 .
O11 Mo4 O10 Mo1 131.0(3) 3_675 .
O4 Mo1 O10 P1 176.7(4) . .
O7 Mo1 O10 P1 -131.0(4) . .
O22 Mo1 O10 P1 -43.8(4) . .
O5 Mo1 O10 P1 127.5(4) . .
O8 Mo1 O10 P1 43.7(4) . .
O9 Mo1 O10 P1 0.1(3) . .
O4 Mo1 O10 O12 -115.1(6) . .
O7 Mo1 O10 O12 -62.7(4) . .
O22 Mo1 O10 O12 24.4(4) . .
O5 Mo1 O10 O12 -164.3(5) . .
O8 Mo1 O10 O12 112.0(4) . .
O9 Mo1 O10 O12 68.4(4) . .
O4 Mo1 O10 O11 108.8(6) . 3_675
O7 Mo1 O10 O11 161.2(5) . 3_675
O22 Mo1 O10 O11 -111.7(4) . 3_675
O5 Mo1 O10 O11 59.6(4) . 3_675
O8 Mo1 O10 O11 -24.1(4) . 3_675
O9 Mo1 O10 O11 -67.7(4) . 3_675
O4 Mo1 O10 Mo6 -49.4(6) . .
O7 Mo1 O10 Mo6 3.01(18) . .
O22 Mo1 O10 Mo6 90.13(18) . .
O5 Mo1 O10 Mo6 -98.6(2) . .
O8 Mo1 O10 Mo6 177.71(17) . .
O9 Mo1 O10 Mo6 134.1(3) . .
O4 Mo1 O10 Mo4 44.0(6) . .
O7 Mo1 O10 Mo4 96.3(2) . .
O22 Mo1 O10 Mo4 -176.53(17) . .
O5 Mo1 O10 Mo4 -5.23(18) . .
O8 Mo1 O10 Mo4 -88.96(18) . .
O9 Mo1 O10 Mo4 -132.5(3) . .
O12 P1 O11 O12 180.0 3_675 .
O11 P1 O11 O12 62(11) 3_675 .
O10 P1 O11 O12 -123.6(4) 3_675 .
O10 P1 O11 O12 56.4(4) . .
O9 P1 O11 O12 119.3(3) . .
O9 P1 O11 O12 -60.7(3) 3_675 .
O12 P1 O11 O10 -56.4(4) 3_675 3_675
O12 P1 O11 O10 123.6(4) . 3_675
O11 P1 O11 O10 -174(11) 3_675 3_675
O10 P1 O11 O10 179.998(1) . 3_675
O9 P1 O11 O10 -117.1(3) . 3_675
O9 P1 O11 O10 62.9(3) 3_675 3_675
O12 P1 O11 O9 60.7(3) 3_675 .
O12 P1 O11 O9 -119.3(3) . .
O11 P1 O11 O9 -57(11) 3_675 .
O10 P1 O11 O9 117.1(3) 3_675 .
O10 P1 O11 O9 -62.9(3) . .
O9 P1 O11 O9 180.0 3_675 .
O12 P1 O11 Mo4 -56.3(4) 3_675 3_675
O12 P1 O11 Mo4 123.7(4) . 3_675
O11 P1 O11 Mo4 -174(11) 3_675 3_675
O10 P1 O11 Mo4 0.1(3) 3_675 3_675
O10 P1 O11 Mo4 -179.9(3) . 3_675
O9 P1 O11 Mo4 -117.0(4) . 3_675
O9 P1 O11 Mo4 63.0(4) 3_675 3_675
O12 P1 O11 Mo5 179.8(3) 3_675 .
O12 P1 O11 Mo5 -0.2(3) . .
O11 P1 O11 Mo5 62(11) 3_675 .
O10 P1 O11 Mo5 -123.7(4) 3_675 .
O10 P1 O11 Mo5 56.2(4) . .
O9 P1 O11 Mo5 119.1(4) . .
O9 P1 O11 Mo5 -60.9(4) 3_675 .
O12 O9 O11 P1 -42.9(3) 3_675 .
Mo2 O9 O11 P1 -104.6(4) 3_675 .
Mo1 O9 O11 P1 103.9(4) . .
Mo3 O9 O11 P1 179.8(3) . .
P1 O9 O11 O12 -45.8(3) . .
O12 O9 O11 O12 -88.8(4) 3_675 .
Mo2 O9 O11 O12 -150.4(4) 3_675 .
Mo1 O9 O11 O12 58.1(5) . .
Mo3 O9 O11 O12 133.9(3) . .
P1 O9 O11 O10 47.0(3) . 3_675
O12 O9 O11 O10 4.1(4) 3_675 3_675
Mo2 O9 O11 O10 -57.6(5) 3_675 3_675
Mo1 O9 O11 O10 151.0(4) . 3_675
Mo3 O9 O11 O10 -133.2(3) . 3_675
P1 O9 O11 Mo4 108.6(4) . 3_675
O12 O9 O11 Mo4 65.7(5) 3_675 3_675
Mo2 O9 O11 Mo4 4.0(7) 3_675 3_675
Mo1 O9 O11 Mo4 -147.4(3) . 3_675
Mo3 O9 O11 Mo4 -71.6(4) . 3_675
P1 O9 O11 Mo5 -109.5(4) . .
O12 O9 O11 Mo5 -152.5(4) 3_675 .
Mo2 O9 O11 Mo5 145.9(3) 3_675 .
Mo1 O9 O11 Mo5 -5.6(7) . .
Mo3 O9 O11 Mo5 70.2(4) . .
O18 Mo5 O11 P1 178.3(4) . .
O16 Mo5 O11 P1 132.5(4) . .
O17 Mo5 O11 P1 -42.4(4) . .
O14 Mo5 O11 P1 45.4(4) . .
O15 Mo5 O11 P1 -128.3(4) . .
O12 Mo5 O11 P1 0.2(3) . .
O18 Mo5 O11 O12 178.1(5) . .
O16 Mo5 O11 O12 132.3(3) . .
O17 Mo5 O11 O12 -42.6(3) . .
O14 Mo5 O11 O12 45.2(3) . .
O15 Mo5 O11 O12 -128.4(3) . .
O18 Mo5 O11 O10 104.4(7) . 3_675
O16 Mo5 O11 O10 58.6(5) . 3_675
O17 Mo5 O11 O10 -116.3(5) . 3_675
O14 Mo5 O11 O10 -28.5(5) . 3_675
O15 Mo5 O11 O10 157.8(5) . 3_675
O12 Mo5 O11 O10 -73.8(5) . 3_675
O18 Mo5 O11 O9 -109.7(6) . .
O16 Mo5 O11 O9 -155.4(5) . .
O17 Mo5 O11 O9 29.7(5) . .
O14 Mo5 O11 O9 117.5(4) . .
O15 Mo5 O11 O9 -56.2(4) . .
O12 Mo5 O11 O9 72.2(5) . .
O18 Mo5 O11 Mo4 41.6(6) . 3_675
O16 Mo5 O11 Mo4 -4.14(17) . 3_675
O17 Mo5 O11 Mo4 -179.04(18) . 3_675
O14 Mo5 O11 Mo4 -91.24(19) . 3_675
O15 Mo5 O11 Mo4 95.1(2) . 3_675
O12 Mo5 O11 Mo4 -136.5(4) . 3_675
O12 P1 O12 O11 7(4) 3_675 .
O11 P1 O12 O11 180.0 3_675 .
O10 P1 O12 O11 57.0(4) 3_675 .
O10 P1 O12 O11 -123.0(4) . .
O9 P1 O12 O11 -61.1(3) . .
O9 P1 O12 O11 118.9(3) 3_675 .
O12 P1 O12 O10 130(4) 3_675 .
O11 P1 O12 O10 -57.0(4) 3_675 .
O11 P1 O12 O10 123.0(4) . .
O10 P1 O12 O10 180.000(2) 3_675 .
O9 P1 O12 O10 61.9(3) . .
O9 P1 O12 O10 -118.1(3) 3_675 .
O12 P1 O12 O9 -111(4) 3_675 3_675
O11 P1 O12 O9 61.1(3) 3_675 3_675
O11 P1 O12 O9 -118.9(3) . 3_675
O10 P1 O12 O9 -61.9(3) 3_675 3_675
O10 P1 O12 O9 118.1(3) . 3_675
O9 P1 O12 O9 180.0 . 3_675
O12 P1 O12 Mo6 130(3) 3_675 .
O11 P1 O12 Mo6 -57.1(4) 3_675 .
O11 P1 O12 Mo6 122.9(4) . .
O10 P1 O12 Mo6 180.0(3) 3_675 .
O10 P1 O12 Mo6 0.0(3) . .
O9 P1 O12 Mo6 61.8(4) . .
O9 P1 O12 Mo6 -118.2(4) 3_675 .
O12 P1 O12 Mo5 8(3) 3_675 .
O11 P1 O12 Mo5 -179.8(3) 3_675 .
O11 P1 O12 Mo5 0.2(3) . .
O10 P1 O12 Mo5 57.2(4) 3_675 .
O10 P1 O12 Mo5 -122.8(4) . .
O9 P1 O12 Mo5 -60.9(4) . .
O9 P1 O12 Mo5 119.1(4) 3_675 .
O12 P1 O12 Mo2 -112(3) 3_675 .
O11 P1 O12 Mo2 60.9(4) 3_675 .
O11 P1 O12 Mo2 -119.1(4) . .
O10 P1 O12 Mo2 -62.1(4) 3_675 .
O10 P1 O12 Mo2 117.9(4) . .
O9 P1 O12 Mo2 179.8(3) . .
O9 P1 O12 Mo2 -0.2(3) 3_675 .
O10 O11 O12 P1 -43.3(3) 3_675 .
O9 O11 O12 P1 45.7(3) . .
Mo4 O11 O12 P1 -106.4(5) 3_675 .
Mo5 O11 O12 P1 179.8(3) . .
P1 O11 O12 O10 -44.4(3) . .
O10 O11 O12 O10 -87.7(4) 3_675 .
O9 O11 O12 O10 1.3(4) . .
Mo4 O11 O12 O10 -150.8(4) 3_675 .
Mo5 O11 O12 O10 135.5(3) . .
P1 O11 O12 O9 46.5(3) . 3_675
O10 O11 O12 O9 3.2(4) 3_675 3_675
O9 O11 O12 O9 92.2(4) . 3_675
Mo4 O11 O12 O9 -59.9(5) 3_675 3_675
Mo5 O11 O12 O9 -133.6(3) . 3_675
P1 O11 O12 Mo6 -108.5(5) . .
O10 O11 O12 Mo6 -151.8(4) 3_675 .
O9 O11 O12 Mo6 -62.7(5) . .
Mo4 O11 O12 Mo6 145.1(3) 3_675 .
Mo5 O11 O12 Mo6 71.4(4) . .
P1 O11 O12 Mo5 -179.8(3) . .
O10 O11 O12 Mo5 136.9(3) 3_675 .
O9 O11 O12 Mo5 -134.1(3) . .
Mo4 O11 O12 Mo5 73.7(4) 3_675 .
P1 O11 O12 Mo2 106.5(4) . .
O10 O11 O12 Mo2 63.2(5) 3_675 .
O9 O11 O12 Mo2 152.2(4) . .
Mo4 O11 O12 Mo2 0.0(7) 3_675 .
Mo5 O11 O12 Mo2 -73.7(4) . .
O11 O10 O12 P1 42.6(3) 3_675 .
Mo6 O10 O12 P1 -180.0(3) . .
Mo4 O10 O12 P1 105.4(5) . .
Mo1 O10 O12 P1 -104.6(4) . .
P1 O10 O12 O11 44.4(3) . .
O11 O10 O12 O11 87.0(4) 3_675 .
Mo6 O10 O12 O11 -135.6(3) . .
Mo4 O10 O12 O11 149.8(4) . .
Mo1 O10 O12 O11 -60.2(5) . .
P1 O10 O12 O9 -46.9(3) . 3_675
O11 O10 O12 O9 -4.3(4) 3_675 3_675
Mo6 O10 O12 O9 133.1(3) . 3_675
Mo4 O10 O12 O9 58.5(5) . 3_675
Mo1 O10 O12 O9 -151.5(4) . 3_675
P1 O10 O12 Mo6 180.0(3) . .
O11 O10 O12 Mo6 -137.4(3) 3_675 .
Mo4 O10 O12 Mo6 -74.6(4) . .
Mo1 O10 O12 Mo6 75.4(4) . .
P1 O10 O12 Mo5 109.6(5) . .
O11 O10 O12 Mo5 152.2(4) 3_675 .
Mo6 O10 O12 Mo5 -70.4(4) . .
Mo4 O10 O12 Mo5 -145.0(3) . .
Mo1 O10 O12 Mo5 5.0(7) . .
P1 O10 O12 Mo2 -106.9(4) . .
O11 O10 O12 Mo2 -64.3(5) 3_675 .
Mo6 O10 O12 Mo2 73.1(4) . .
Mo4 O10 O12 Mo2 -1.5(7) . .
Mo1 O10 O12 Mo2 148.5(3) . .
O1 Mo6 O12 P1 178.6(4) . .
O17 Mo6 O12 P1 -131.8(4) . .
O2 Mo6 O12 P1 127.3(4) . .
O7 Mo6 O12 P1 -44.8(4) . .
O6 Mo6 O12 P1 41.3(4) . .
O10 Mo6 O12 P1 0.0(3) . .
O1 Mo6 O12 O11 -107.1(7) . .
O17 Mo6 O12 O11 -57.5(5) . .
O2 Mo6 O12 O11 -158.4(5) . .
O7 Mo6 O12 O11 29.5(5) . .
O6 Mo6 O12 O11 115.6(5) . .
O10 Mo6 O12 O11 74.3(5) . .
O1 Mo6 O12 O10 178.6(5) . .
O17 Mo6 O12 O10 -131.8(3) . .
O2 Mo6 O12 O10 127.2(3) . .
O7 Mo6 O12 O10 -44.8(3) . .
O6 Mo6 O12 O10 41.3(3) . .
O1 Mo6 O12 O9 106.4(6) . 3_675
O17 Mo6 O12 O9 156.0(5) . 3_675
O2 Mo6 O12 O9 55.0(4) . 3_675
O7 Mo6 O12 O9 -117.0(4) . 3_675
O6 Mo6 O12 O9 -30.9(4) . 3_675
O10 Mo6 O12 O9 -72.2(4) . 3_675
O1 Mo6 O12 Mo5 -44.4(6) . .
O17 Mo6 O12 Mo5 5.17(16) . .
O2 Mo6 O12 Mo5 -95.8(2) . .
O7 Mo6 O12 Mo5 92.19(18) . .
O6 Mo6 O12 Mo5 178.29(18) . .
O10 Mo6 O12 Mo5 137.0(3) . .
O1 Mo6 O12 Mo2 46.8(6) . .
O17 Mo6 O12 Mo2 96.4(2) . .
O2 Mo6 O12 Mo2 -4.54(16) . .
O7 Mo6 O12 Mo2 -176.57(17) . .
O6 Mo6 O12 Mo2 -90.47(18) . .
O10 Mo6 O12 Mo2 -131.8(3) . .
O18 Mo5 O12 P1 -178.2(5) . .
O16 Mo5 O12 P1 -41.7(4) . .
O17 Mo5 O12 P1 131.3(4) . .
O14 Mo5 O12 P1 -128.6(4) . .
O15 Mo5 O12 P1 45.2(4) . .
O11 Mo5 O12 P1 -0.2(3) . .
O18 Mo5 O12 O11 -178.0(5) . .
O16 Mo5 O12 O11 -41.5(3) . .
O17 Mo5 O12 O11 131.4(3) . .
O14 Mo5 O12 O11 -128.5(3) . .
O15 Mo5 O12 O11 45.4(3) . .
O18 Mo5 O12 O10 106.8(7) . .
O16 Mo5 O12 O10 -116.7(5) . .
O17 Mo5 O12 O10 56.3(5) . .
O14 Mo5 O12 O10 156.3(5) . .
O15 Mo5 O12 O10 -29.8(5) . .
O11 Mo5 O12 O10 -75.2(5) . .
O18 Mo5 O12 O9 -105.0(7) . 3_675
O16 Mo5 O12 O9 31.5(4) . 3_675
O17 Mo5 O12 O9 -155.5(5) . 3_675
O14 Mo5 O12 O9 -55.4(4) . 3_675
O15 Mo5 O12 O9 118.4(4) . 3_675
O11 Mo5 O12 O9 73.0(5) . 3_675
O18 Mo5 O12 Mo6 45.4(7) . .
O16 Mo5 O12 Mo6 -178.09(17) . .
O17 Mo5 O12 Mo6 -5.16(16) . .
O14 Mo5 O12 Mo6 94.9(2) . .
O15 Mo5 O12 Mo6 -91.22(18) . .
O11 Mo5 O12 Mo6 -136.6(3) . .
O18 Mo5 O12 Mo2 -45.6(7) . .
O16 Mo5 O12 Mo2 90.97(18) . .
O17 Mo5 O12 Mo2 -96.1(2) . .
O14 Mo5 O12 Mo2 3.97(16) . .
O15 Mo5 O12 Mo2 177.83(17) . .
O11 Mo5 O12 Mo2 132.4(3) . .
O13 Mo2 O12 P1 -179.8(4) . .
O8 Mo2 O12 P1 45.0(4) 3_675 .
O21 Mo2 O12 P1 -43.6(4) 3_675 .
O2 Mo2 O12 P1 -129.1(4) . .
O14 Mo2 O12 P1 131.0(4) . .
O9 Mo2 O12 P1 0.2(3) 3_675 .
O13 Mo2 O12 O11 109.3(6) . .
O8 Mo2 O12 O11 -25.9(4) 3_675 .
O21 Mo2 O12 O11 -114.4(4) 3_675 .
O2 Mo2 O12 O11 160.0(5) . .
O14 Mo2 O12 O11 60.1(4) . .
O9 Mo2 O12 O11 -70.7(5) 3_675 .
O13 Mo2 O12 O10 -109.2(6) . .
O8 Mo2 O12 O10 115.6(4) 3_675 .
O21 Mo2 O12 O10 27.0(4) 3_675 .
O2 Mo2 O12 O10 -58.5(4) . .
O14 Mo2 O12 O10 -158.4(5) . .
O9 Mo2 O12 O10 70.8(4) 3_675 .
O13 Mo2 O12 O9 -180.0(5) . 3_675
O8 Mo2 O12 O9 44.8(3) 3_675 3_675
O21 Mo2 O12 O9 -43.8(3) 3_675 3_675
O2 Mo2 O12 O9 -129.3(3) . 3_675
O14 Mo2 O12 O9 130.8(3) . 3_675
O13 Mo2 O12 Mo6 -46.1(6) . .
O8 Mo2 O12 Mo6 178.67(18) 3_675 .
O21 Mo2 O12 Mo6 90.07(18) 3_675 .
O2 Mo2 O12 Mo6 4.56(16) . .
O14 Mo2 O12 Mo6 -95.4(2) . .
O9 Mo2 O12 Mo6 133.9(3) 3_675 .
O13 Mo2 O12 Mo5 45.3(6) . .
O8 Mo2 O12 Mo5 -89.94(18) 3_675 .
O21 Mo2 O12 Mo5 -178.54(17) 3_675 .
O2 Mo2 O12 Mo5 95.9(2) . .
O14 Mo2 O12 Mo5 -3.97(17) . .
O9 Mo2 O12 Mo5 -134.8(3) 3_675 .
O18 Mo5 O14 Mo2 156.9(4) . .
O16 Mo5 O14 Mo2 -101.8(4) . .
O17 Mo5 O14 Mo2 54.6(4) . .
O15 Mo5 O14 Mo2 -23.7(7) . .
O11 Mo5 O14 Mo2 -38.4(4) . .
O12 Mo5 O14 Mo2 -8.0(3) . .
O13 Mo2 O14 Mo5 -156.0(4) . .
O8 Mo2 O14 Mo5 102.6(4) 3_675 .
O21 Mo2 O14 Mo5 21.9(7) 3_675 .
O2 Mo2 O14 Mo5 -54.8(4) . .
O9 Mo2 O14 Mo5 38.7(4) 3_675 .
O12 Mo2 O14 Mo5 8.0(3) . .
O19 Mo3 O15 Mo5 -155.7(4) . .
O22 Mo3 O15 Mo5 101.9(4) . .
O20 Mo3 O15 Mo5 -54.1(4) . .
O21 Mo3 O15 Mo5 22.8(7) . .
O9 Mo3 O15 Mo5 38.8(4) . .
O18 Mo5 O15 Mo3 155.2(4) . .
O16 Mo5 O15 Mo3 54.2(4) . .
O17 Mo5 O15 Mo3 -102.5(4) . .
O14 Mo5 O15 Mo3 -24.2(7) . .
O11 Mo5 O15 Mo3 -8.0(3) . .
O12 Mo5 O15 Mo3 -38.4(4) . .
O18 Mo5 O16 Mo4 -156.7(4) . 3_675
O17 Mo5 O16 Mo4 21.0(7) . 3_675
O14 Mo5 O16 Mo4 101.7(4) . 3_675
O15 Mo5 O16 Mo4 -55.5(4) . 3_675
O11 Mo5 O16 Mo4 8.3(4) . 3_675
O12 Mo5 O16 Mo4 36.9(4) . 3_675
O1 Mo6 O17 Mo5 154.5(4) . .
O2 Mo6 O17 Mo5 53.1(4) . .
O7 Mo6 O17 Mo5 -103.9(4) . .
O6 Mo6 O17 Mo5 -27.8(7) . .
O10 Mo6 O17 Mo5 -39.6(4) . .
O12 Mo6 O17 Mo5 -10.3(3) . .
O18 Mo5 O17 Mo6 -154.4(4) . .
O16 Mo5 O17 Mo6 28.0(7) . .
O14 Mo5 O17 Mo6 -52.9(4) . .
O15 Mo5 O17 Mo6 104.3(4) . .
O11 Mo5 O17 Mo6 39.3(4) . .
O12 Mo5 O17 Mo6 10.3(3) . .
O19 Mo3 O20 Mo4 155.5(4) . 3_675
O22 Mo3 O20 Mo4 -26.5(7) . 3_675
O15 Mo3 O20 Mo4 54.3(4) . 3_675
O21 Mo3 O20 Mo4 -102.8(4) . 3_675
O9 Mo3 O20 Mo4 -40.0(4) . 3_675
O19 Mo3 O21 Mo2 -154.5(4) . 3_675
O22 Mo3 O21 Mo2 -52.4(4) . 3_675
O15 Mo3 O21 Mo2 27.1(7) . 3_675
O20 Mo3 O21 Mo2 104.0(4) . 3_675
O9 Mo3 O21 Mo2 9.0(4) . 3_675
O4 Mo1 O22 Mo3 -155.3(4) . .
O7 Mo1 O22 Mo3 101.9(5) . .
O5 Mo1 O22 Mo3 17.9(8) . .
O8 Mo1 O22 Mo3 -55.5(5) . .
O9 Mo1 O22 Mo3 6.0(4) . .
O10 Mo1 O22 Mo3 38.1(5) . .
O19 Mo3 O22 Mo1 156.9(4) . .
O15 Mo3 O22 Mo1 -101.6(5) . .
O20 Mo3 O22 Mo1 -21.1(8) . .
O21 Mo3 O22 Mo1 55.2(5) . .
O9 Mo3 O22 Mo1 -6.0(4) . .
C9 Fe1 C1 C2 -126.5(5) . .
C3 Fe1 C1 C2 38.5(5) . .
C4 Fe1 C1 C2 81.9(5) . .
C8 Fe1 C1 C2 -168.1(4) . .
C10 Fe1 C1 C2 -82.7(5) . .
C7 Fe1 C1 C2 154.0(10) . .
C5 Fe1 C1 C2 120.1(7) . .
C6 Fe1 C1 C2 -47.2(8) . .
C9 Fe1 C1 C5 113.4(5) . .
C3 Fe1 C1 C5 -81.6(5) . .
C4 Fe1 C1 C5 -38.2(5) . .
C2 Fe1 C1 C5 -120.1(7) . .
C8 Fe1 C1 C5 71.7(6) . .
C10 Fe1 C1 C5 157.2(5) . .
C7 Fe1 C1 C5 33.9(13) . .
C6 Fe1 C1 C5 -167.4(6) . .
C5 C1 C2 C3 0.0(8) . .
Fe1 C1 C2 C3 -59.9(5) . .
C5 C1 C2 Fe1 59.9(5) . .
C9 Fe1 C2 C1 72.9(6) . .
C3 Fe1 C2 C1 -118.4(7) . .
C4 Fe1 C2 C1 -80.6(6) . .
C8 Fe1 C2 C1 39.1(13) . .
C10 Fe1 C2 C1 114.9(5) . .
C7 Fe1 C2 C1 -166.5(6) . .
C5 Fe1 C2 C1 -36.6(5) . .
C6 Fe1 C2 C1 157.8(5) . .
C9 Fe1 C2 C3 -168.7(4) . .
C4 Fe1 C2 C3 37.7(5) . .
C8 Fe1 C2 C3 157.4(10) . .
C1 Fe1 C2 C3 118.4(7) . .
C10 Fe1 C2 C3 -126.7(5) . .
C7 Fe1 C2 C3 -48.1(9) . .
C5 Fe1 C2 C3 81.7(5) . .
C6 Fe1 C2 C3 -83.9(5) . .
C1 C2 C3 C4 0.2(8) . .
Fe1 C2 C3 C4 -60.4(5) . .
C1 C2 C3 Fe1 60.6(5) . .
C9 Fe1 C3 C4 156.0(9) . .
C2 Fe1 C3 C4 118.1(7) . .
C8 Fe1 C3 C4 -49.6(8) . .
C1 Fe1 C3 C4 80.8(6) . .
C10 Fe1 C3 C4 -168.4(5) . .
C7 Fe1 C3 C4 -84.6(6) . .
C5 Fe1 C3 C4 38.0(5) . .
C6 Fe1 C3 C4 -127.2(5) . .
C9 Fe1 C3 C2 37.8(12) . .
C4 Fe1 C3 C2 -118.1(7) . .
C8 Fe1 C3 C2 -167.7(5) . .
C1 Fe1 C3 C2 -37.3(5) . .
C10 Fe1 C3 C2 73.4(5) . .
C7 Fe1 C3 C2 157.2(4) . .
C5 Fe1 C3 C2 -80.1(5) . .
C6 Fe1 C3 C2 114.7(5) . .
C2 C3 C4 C5 -0.3(8) . .
Fe1 C3 C4 C5 -60.5(5) . .
C2 C3 C4 Fe1 60.2(5) . .
C9 Fe1 C4 C3 -166.8(5) . .
C2 Fe1 C4 C3 -38.5(5) . .
C8 Fe1 C4 C3 156.2(4) . .
C1 Fe1 C4 C3 -81.4(5) . .
C10 Fe1 C4 C3 37.3(13) . .
C7 Fe1 C4 C3 112.8(5) . .
C5 Fe1 C4 C3 -118.7(7) . .
C6 Fe1 C4 C3 72.6(6) . .
C9 Fe1 C4 C5 -48.1(9) . .
C3 Fe1 C4 C5 118.7(7) . .
C2 Fe1 C4 C5 80.2(5) . .
C8 Fe1 C4 C5 -85.1(6) . .
C1 Fe1 C4 C5 37.3(5) . .
C10 Fe1 C4 C5 156.0(10) . .
C7 Fe1 C4 C5 -128.5(5) . .
C6 Fe1 C4 C5 -168.7(5) . .
C2 C1 C5 C4 -0.2(9) . .
Fe1 C1 C5 C4 59.4(5) . .
C2 C1 C5 Fe1 -59.5(5) . .
C3 C4 C5 C1 0.3(9) . .
Fe1 C4 C5 C1 -59.9(5) . .
C3 C4 C5 Fe1 60.2(5) . .
C9 Fe1 C5 C1 -84.1(5) . .
C3 Fe1 C5 C1 81.0(5) . .
C4 Fe1 C5 C1 118.5(7) . .
C2 Fe1 C5 C1 36.7(4) . .
C8 Fe1 C5 C1 -128.2(4) . .
C10 Fe1 C5 C1 -47.9(8) . .
C7 Fe1 C5 C1 -170.0(4) . .
C6 Fe1 C5 C1 157.0(10) . .
C9 Fe1 C5 C4 157.4(5) . .
C3 Fe1 C5 C4 -37.5(5) . .
C2 Fe1 C5 C4 -81.8(5) . .
C8 Fe1 C5 C4 113.3(5) . .
C1 Fe1 C5 C4 -118.5(7) . .
C10 Fe1 C5 C4 -166.4(6) . .
C7 Fe1 C5 C4 71.5(6) . .
C6 Fe1 C5 C4 38.5(14) . .
C9 Fe1 C6 C7 -83.1(4) . .
C3 Fe1 C6 C7 112.3(4) . .
C4 Fe1 C6 C7 72.2(5) . .
C2 Fe1 C6 C7 155.4(4) . .
C8 Fe1 C6 C7 -38.6(4) . .
C1 Fe1 C6 C7 -172.1(5) . .
C10 Fe1 C6 C7 -121.3(6) . .
C5 Fe1 C6 C7 41.6(13) . .
C9 Fe1 C6 C10 38.2(3) . .
C3 Fe1 C6 C10 -126.4(4) . .
C4 Fe1 C6 C10 -166.5(4) . .
C2 Fe1 C6 C10 -83.3(5) . .
C8 Fe1 C6 C10 82.7(4) . .
C1 Fe1 C6 C10 -50.8(7) . .
C7 Fe1 C6 C10 121.3(6) . .
C5 Fe1 C6 C10 162.9(11) . .
C10 C6 C7 C8 1.6(7) . .
Fe1 C6 C7 C8 59.4(4) . .
C10 C6 C7 Fe1 -57.8(5) . .
C9 Fe1 C7 C6 80.9(4) . .
C3 Fe1 C7 C6 -85.4(5) . .
C4 Fe1 C7 C6 -127.5(5) . .
C2 Fe1 C7 C6 -52.0(8) . .
C8 Fe1 C7 C6 118.4(5) . .
C1 Fe1 C7 C6 165.4(11) . .
C10 Fe1 C7 C6 36.6(4) . .
C5 Fe1 C7 C6 -167.8(5) . .
C9 Fe1 C7 C8 -37.5(3) . .
C3 Fe1 C7 C8 156.2(4) . .
C4 Fe1 C7 C8 114.1(5) . .
C2 Fe1 C7 C8 -170.3(6) . .
C1 Fe1 C7 C8 47.1(13) . .
C10 Fe1 C7 C8 -81.8(4) . .
C5 Fe1 C7 C8 73.8(5) . .
C6 Fe1 C7 C8 -118.4(5) . .
C6 C7 C8 C9 -1.9(7) . .
Fe1 C7 C8 C9 58.5(4) . .
C6 C7 C8 Fe1 -60.4(4) . .
C3 Fe1 C8 C9 -170.4(5) . .
C4 Fe1 C8 C9 155.6(4) . .
C2 Fe1 C8 C9 42.4(12) . .
C1 Fe1 C8 C9 73.1(5) . .
C10 Fe1 C8 C9 -38.7(3) . .
C7 Fe1 C8 C9 -120.1(5) . .
C5 Fe1 C8 C9 112.6(5) . .
C6 Fe1 C8 C9 -82.5(4) . .
C9 Fe1 C8 C7 120.1(5) . .
C3 Fe1 C8 C7 -50.3(7) . .
C4 Fe1 C8 C7 -84.3(5) . .
C2 Fe1 C8 C7 162.5(11) . .
C1 Fe1 C8 C7 -166.8(5) . .
C10 Fe1 C8 C7 81.4(4) . .
C5 Fe1 C8 C7 -127.3(5) . .
C6 Fe1 C8 C7 37.7(4) . .
C7 C8 C9 C10 1.4(6) . .
Fe1 C8 C9 C10 60.4(4) . .
C7 C8 C9 C11 -172.9(5) . .
Fe1 C8 C9 C11 -113.9(5) . .
C7 C8 C9 Fe1 -59.0(4) . .
C3 Fe1 C9 C8 162.4(9) . .
C4 Fe1 C9 C8 -52.8(7) . .
C2 Fe1 C9 C8 -167.5(4) . .
C1 Fe1 C9 C8 -127.8(4) . .
C10 Fe1 C9 C8 117.9(5) . .
C7 Fe1 C9 C8 37.3(3) . .
C5 Fe1 C9 C8 -86.2(5) . .
C6 Fe1 C9 C8 80.3(4) . .
C3 Fe1 C9 C10 44.6(11) . .
C4 Fe1 C9 C10 -170.6(6) . .
C2 Fe1 C9 C10 74.6(5) . .
C8 Fe1 C9 C10 -117.9(5) . .
C1 Fe1 C9 C10 114.3(4) . .
C7 Fe1 C9 C10 -80.5(4) . .
C5 Fe1 C9 C10 156.0(5) . .
C6 Fe1 C9 C10 -37.6(4) . .
C3 Fe1 C9 C11 -76.3(11) . .
C4 Fe1 C9 C11 68.5(8) . .
C2 Fe1 C9 C11 -46.3(6) . .
C8 Fe1 C9 C11 121.2(6) . .
C1 Fe1 C9 C11 -6.6(5) . .
C10 Fe1 C9 C11 -120.9(6) . .
C7 Fe1 C9 C11 158.6(5) . .
C5 Fe1 C9 C11 35.1(6) . .
C6 Fe1 C9 C11 -158.5(5) . .
C7 C6 C10 C9 -0.8(7) . .
Fe1 C6 C10 C9 -58.7(4) . .
C7 C6 C10 Fe1 58.0(5) . .
C8 C9 C10 C6 -0.4(7) . .
C11 C9 C10 C6 174.0(5) . .
Fe1 C9 C10 C6 59.7(4) . .
C8 C9 C10 Fe1 -60.1(4) . .
C11 C9 C10 Fe1 114.2(5) . .
C9 Fe1 C10 C6 -119.0(5) . .
C3 Fe1 C10 C6 74.0(5) . .
C4 Fe1 C10 C6 44.7(12) . .
C2 Fe1 C10 C6 115.1(4) . .
C8 Fe1 C10 C6 -80.4(4) . .
C1 Fe1 C10 C6 156.5(4) . .
C7 Fe1 C10 C6 -36.2(4) . .
C5 Fe1 C10 C6 -170.7(6) . .
C3 Fe1 C10 C9 -167.0(4) . .
C4 Fe1 C10 C9 163.7(10) . .
C2 Fe1 C10 C9 -125.9(4) . .
C8 Fe1 C10 C9 38.7(3) . .
C1 Fe1 C10 C9 -84.5(4) . .
C7 Fe1 C10 C9 82.9(4) . .
C5 Fe1 C10 C9 -51.7(8) . .
C6 Fe1 C10 C9 119.0(5) . .
C8 C9 C11 N2 -88.4(6) . .
C10 C9 C11 N2 98.3(6) . .
Fe1 C9 C11 N2 -174.9(3) . .
C17 Fe2 C16 C20 117.6(9) . .
C25 Fe2 C16 C20 -44.0(16) . .
C19 Fe2 C16 C20 36.4(7) . .
C24 Fe2 C16 C20 169.0(7) . .
C18 Fe2 C16 C20 81.0(7) . .
C21 Fe2 C16 C20 -74.8(8) . .
C23 Fe2 C16 C20 -156.7(7) . .
C22 Fe2 C16 C20 -114.4(7) . .
C20 Fe2 C16 C17 -117.6(9) . .
C25 Fe2 C16 C17 -161.7(11) . .
C19 Fe2 C16 C17 -81.2(7) . .
C24 Fe2 C16 C17 51.4(10) . .
C18 Fe2 C16 C17 -36.6(6) . .
C21 Fe2 C16 C17 167.6(5) . .
C23 Fe2 C16 C17 85.7(6) . .
C22 Fe2 C16 C17 128.0(6) . .
C20 C16 C17 C18 -1.7(11) . .
Fe2 C16 C17 C18 60.0(6) . .
C20 C16 C17 Fe2 -61.7(7) . .
C20 Fe2 C17 C16 37.9(6) . .
C25 Fe2 C17 C16 170.4(6) . .
C19 Fe2 C17 C16 80.9(7) . .
C24 Fe2 C17 C16 -154.2(6) . .
C18 Fe2 C17 C16 120.2(8) . .
C21 Fe2 C17 C16 -39.4(14) . .
C23 Fe2 C17 C16 -111.1(6) . .
C22 Fe2 C17 C16 -70.6(7) . .
C16 Fe2 C17 C18 -120.2(8) . .
C20 Fe2 C17 C18 -82.3(7) . .
C25 Fe2 C17 C18 50.2(9) . .
C19 Fe2 C17 C18 -39.3(6) . .
C24 Fe2 C17 C18 85.5(6) . .
C21 Fe2 C17 C18 -159.6(10) . .
C23 Fe2 C17 C18 128.7(6) . .
C22 Fe2 C17 C18 169.2(6) . .
C16 C17 C18 C19 0.9(10) . .
Fe2 C17 C18 C19 60.0(6) . .
C16 C17 C18 Fe2 -59.1(6) . .
C16 Fe2 C18 C17 36.7(6) . .
C20 Fe2 C18 C17 79.5(7) . .
C25 Fe2 C18 C17 -156.4(5) . .
C19 Fe2 C18 C17 117.1(8) . .
C24 Fe2 C18 C17 -112.2(6) . .
C21 Fe2 C18 C17 167.4(6) . .
C23 Fe2 C18 C17 -70.5(7) . .
C22 Fe2 C18 C17 -33.7(15) . .
C16 Fe2 C18 C19 -80.4(6) . .
C20 Fe2 C18 C19 -37.6(6) . .
C17 Fe2 C18 C19 -117.1(8) . .
C25 Fe2 C18 C19 86.5(6) . .
C24 Fe2 C18 C19 130.7(6) . .
C21 Fe2 C18 C19 50.3(10) . .
C23 Fe2 C18 C19 172.4(6) . .
C22 Fe2 C18 C19 -150.8(11) . .
C17 C18 C19 C20 0.2(10) . .
Fe2 C18 C19 C20 60.5(6) . .
C17 C18 C19 Fe2 -60.3(6) . .
C16 Fe2 C19 C20 -36.4(6) . .
C17 Fe2 C19 C20 -79.6(7) . .
C25 Fe2 C19 C20 129.0(6) . .
C24 Fe2 C19 C20 171.8(6) . .
C18 Fe2 C19 C20 -117.6(8) . .
C21 Fe2 C19 C20 84.8(7) . .
C23 Fe2 C19 C20 -146.6(14) . .
C22 Fe2 C19 C20 46.1(10) . .
C16 Fe2 C19 C18 81.2(6) . .
C20 Fe2 C19 C18 117.6(8) . .
C17 Fe2 C19 C18 38.0(6) . .
C25 Fe2 C19 C18 -113.4(6) . .
C24 Fe2 C19 C18 -70.6(6) . .
C21 Fe2 C19 C18 -157.6(5) . .
C23 Fe2 C19 C18 -29.0(17) . .
C22 Fe2 C19 C18 163.7(6) . .
C17 C16 C20 C19 1.8(11) . .
Fe2 C16 C20 C19 -59.8(7) . .
C17 C16 C20 Fe2 61.7(7) . .
C18 C19 C20 C16 -1.3(11) . .
Fe2 C19 C20 C16 59.2(7) . .
C18 C19 C20 Fe2 -60.5(6) . .
C17 Fe2 C20 C16 -38.2(6) . .
C25 Fe2 C20 C16 167.5(6) . .
C19 Fe2 C20 C16 -120.5(9) . .
C24 Fe2 C20 C16 -152.8(15) . .
C18 Fe2 C20 C16 -81.4(7) . .
C21 Fe2 C20 C16 125.6(7) . .
C23 Fe2 C20 C16 45.6(11) . .
C22 Fe2 C20 C16 82.2(7) . .
C16 Fe2 C20 C19 120.5(9) . .
C17 Fe2 C20 C19 82.3(7) . .
C25 Fe2 C20 C19 -72.0(7) . .
C24 Fe2 C20 C19 -32(2) . .
C18 Fe2 C20 C19 39.1(6) . .
C21 Fe2 C20 C19 -113.9(6) . .
C23 Fe2 C20 C19 166.1(6) . .
C22 Fe2 C20 C19 -157.3(6) . .
C16 Fe2 C21 C22 -70.4(6) . .
C20 Fe2 C21 C22 -110.9(6) . .
C17 Fe2 C21 C22 -39.7(12) . .
C25 Fe2 C21 C22 120.3(5) . .
C19 Fe2 C21 C22 -153.0(6) . .
C24 Fe2 C21 C22 81.5(4) . .
C18 Fe2 C21 C22 171.4(7) . .
C23 Fe2 C21 C22 37.5(4) . .
C16 Fe2 C21 C25 169.2(5) . .
C20 Fe2 C21 C25 128.8(6) . .
C17 Fe2 C21 C25 -160.1(10) . .
C19 Fe2 C21 C25 86.7(6) . .
C24 Fe2 C21 C25 -38.8(3) . .
C18 Fe2 C21 C25 51.0(8) . .
C23 Fe2 C21 C25 -82.8(4) . .
C22 Fe2 C21 C25 -120.3(5) . .
C25 C21 C22 C23 -0.5(7) . .
Fe2 C21 C22 C23 -59.0(5) . .
C25 C21 C22 Fe2 58.4(4) . .
C16 Fe2 C22 C23 -112.0(6) . .
C20 Fe2 C22 C23 -153.0(6) . .
C17 Fe2 C22 C23 -73.1(6) . .
C25 Fe2 C22 C23 81.9(4) . .
C19 Fe2 C22 C23 175.8(7) . .
C24 Fe2 C22 C23 37.3(4) . .
C18 Fe2 C22 C23 -47.0(13) . .
C21 Fe2 C22 C23 119.3(6) . .
C16 Fe2 C22 C21 128.7(6) . .
C20 Fe2 C22 C21 87.8(6) . .
C17 Fe2 C22 C21 167.6(5) . .
C25 Fe2 C22 C21 -37.3(3) . .
C19 Fe2 C22 C21 56.5(8) . .
C24 Fe2 C22 C21 -81.9(4) . .
C18 Fe2 C22 C21 -166.3(11) . .
C23 Fe2 C22 C21 -119.3(6) . .
C21 C22 C23 C24 0.1(8) . .
Fe2 C22 C23 C24 -58.7(5) . .
C21 C22 C23 Fe2 58.8(5) . .
C16 Fe2 C23 C22 84.7(6) . .
C20 Fe2 C23 C22 54.1(8) . .
C17 Fe2 C23 C22 126.5(5) . .
C25 Fe2 C23 C22 -81.7(4) . .
C19 Fe2 C23 C22 -170.8(13) . .
C24 Fe2 C23 C22 -120.2(5) . .
C18 Fe2 C23 C22 165.5(5) . .
C21 Fe2 C23 C22 -37.5(4) . .
C16 Fe2 C23 C24 -155.1(5) . .
C20 Fe2 C23 C24 174.4(7) . .
C17 Fe2 C23 C24 -113.3(5) . .
C25 Fe2 C23 C24 38.6(3) . .
C19 Fe2 C23 C24 -50.6(15) . .
C18 Fe2 C23 C24 -74.3(5) . .
C21 Fe2 C23 C24 82.7(4) . .
C22 Fe2 C23 C24 120.2(5) . .
C22 C23 C24 C25 0.4(7) . .
Fe2 C23 C24 C25 -59.0(4) . .
C22 C23 C24 Fe2 59.4(5) . .
C16 Fe2 C24 C23 50.1(8) . .
C20 Fe2 C24 C23 -166.2(16) . .
C17 Fe2 C24 C23 84.6(5) . .
C25 Fe2 C24 C23 -118.5(5) . .
C19 Fe2 C24 C23 167.4(5) . .
C18 Fe2 C24 C23 126.7(5) . .
C21 Fe2 C24 C23 -80.2(4) . .
C22 Fe2 C24 C23 -36.8(4) . .
C16 Fe2 C24 C25 168.6(7) . .
C20 Fe2 C24 C25 -47.7(18) . .
C17 Fe2 C24 C25 -156.8(5) . .
C19 Fe2 C24 C25 -74.1(6) . .
C18 Fe2 C24 C25 -114.8(5) . .
C21 Fe2 C24 C25 38.3(3) . .
C23 Fe2 C24 C25 118.5(5) . .
C22 Fe2 C24 C25 81.7(4) . .
C22 C21 C25 C24 0.8(7) . .
Fe2 C21 C25 C24 60.1(4) . .
C22 C21 C25 C26 -176.6(5) . .
Fe2 C21 C25 C26 -117.2(5) . .
C22 C21 C25 Fe2 -59.4(4) . .
C23 C24 C25 C21 -0.7(7) . .
Fe2 C24 C25 C21 -60.4(4) . .
C23 C24 C25 C26 176.6(5) . .
Fe2 C24 C25 C26 116.9(6) . .
C23 C24 C25 Fe2 59.7(4) . .
C16 Fe2 C25 C21 -38.2(14) . .
C20 Fe2 C25 C21 -73.3(6) . .
C17 Fe2 C25 C21 168.3(6) . .
C19 Fe2 C25 C21 -113.2(6) . .
C24 Fe2 C25 C21 118.1(5) . .
C18 Fe2 C25 C21 -157.3(5) . .
C23 Fe2 C25 C21 80.1(4) . .
C22 Fe2 C25 C21 36.8(3) . .
C16 Fe2 C25 C24 -156.3(13) . .
C20 Fe2 C25 C24 168.7(6) . .
C17 Fe2 C25 C24 50.2(8) . .
C19 Fe2 C25 C24 128.8(6) . .
C18 Fe2 C25 C24 84.6(5) . .
C21 Fe2 C25 C24 -118.1(5) . .
C23 Fe2 C25 C24 -38.0(4) . .
C22 Fe2 C25 C24 -81.3(4) . .
C16 Fe2 C25 C26 81.7(14) . .
C20 Fe2 C25 C26 46.6(7) . .
C17 Fe2 C25 C26 -71.8(8) . .
C19 Fe2 C25 C26 6.7(7) . .
C24 Fe2 C25 C26 -122.0(6) . .
C18 Fe2 C25 C26 -37.4(6) . .
C21 Fe2 C25 C26 119.9(6) . .
C23 Fe2 C25 C26 -160.0(5) . .
C22 Fe2 C25 C26 156.7(5) . .
C21 C25 C26 N1 -93.3(6) . .
C24 C25 C26 N1 89.9(7) . .
Fe2 C25 C26 N1 178.6(3) . .
C30 C29 N1 C28 -56.8(8) . .
C30 C29 N1 C27 64.6(8) . .
C30 C29 N1 C26 -176.8(6) . .
C25 C26 N1 C28 61.7(6) . .
C25 C26 N1 C27 -59.7(6) . .
C25 C26 N1 C29 -177.8(5) . .
C15 C14 N2 C12 57.1(7) . .
C15 C14 N2 C13 -63.7(7) . .
C15 C14 N2 C11 178.6(6) . .
C9 C11 N2 C14 -61.6(6) . .
C9 C11 N2 C12 60.1(6) . .
C9 C11 N2 C13 178.3(5) . .
